data_4511222
loop_
_publ_author_name
'Akutagawa, Tomoyuki'
'Endo, Daigoro'
'Kudo, Fumito'
'Noro, Shin-ichiro'
'Takeda, Sadamu'
'Cronin, Leroy'
'Nakamura, Takayoshi'

_publ_section_title
;
 A Solid-State Supramolecular Rotator Assembled from a Cs-crown Ether
 Polyoxometalate Hybrid: (Cs+)3([18]crown-6)3(H+)2[PMo12O40]
;
_journal_issue 3
_journal_name_full 'Crystal Growth &amp; Design'
_journal_page_first 812
_journal_paper_doi 10.1021/cg060951+
_journal_volume 8
_journal_year 2008
_chemical_formula_moiety 'C38 H72 Cs3 Mo12 N O58 P '
_chemical_formula_sum 'C38 H72 Cs3 Mo12 N O58 P'
_chemical_formula_weight 3051.93
_space_group_IT_number 122
_symmetry_cell_setting tetragonal
_symmetry_Int_Tables_number 122
_symmetry_space_group_name_Hall 'I -4 2bw'
_symmetry_space_group_name_H-M 'I -4 2 d'
_cell_angle_alpha 90.0000
_cell_angle_beta 90.0000
_cell_angle_gamma 90.0000
_cell_formula_units_Z 8
_cell_length_a 21.92(4)
_cell_length_b 21.92(4)
_cell_length_c 34.55(7)
_cell_measurement_reflns_used 52591
_cell_measurement_temperature 93.1
_cell_measurement_theta_max 27.5
_cell_measurement_theta_min 3.0
_cell_volume 16601(5)
_computing_cell_refinement PROCESS-AUTO
_computing_data_collection PROCESS-AUTO
_computing_data_reduction CrystalStructure
_computing_publication_material 'CrystalStructure 3.8'
_computing_structure_refinement CRYSTALS
_computing_structure_solution SIR2002
_diffrn_detector_area_resol_mean 10.00
_diffrn_measured_fraction_theta_full 0.996
_diffrn_measured_fraction_theta_max 0.996
_diffrn_measurement_device_type 'Rigaku RAXIS-RAPID'
_diffrn_measurement_method \w
_diffrn_radiation_type 'Mo K\a'
_diffrn_radiation_wavelength 0.71075
_diffrn_reflns_av_R_equivalents 0.069
_diffrn_reflns_limit_h_max 27
_diffrn_reflns_limit_h_min -27
_diffrn_reflns_limit_k_max 28
_diffrn_reflns_limit_k_min -27
_diffrn_reflns_limit_l_max 44
_diffrn_reflns_limit_l_min -44
_diffrn_reflns_number 83398
_diffrn_reflns_theta_full 27.48
_diffrn_reflns_theta_max 27.48
_exptl_absorpt_coefficient_mu 3.163
_exptl_absorpt_correction_T_max 0.729
_exptl_absorpt_correction_T_min 0.242
_exptl_absorpt_correction_type multi-scan
_exptl_absorpt_process_details
;
    Higashi, T. (1995). Program for Absorption Correction.
    Rigaku Corporation, Tokyo, Japan.
;
_exptl_crystal_colour black
_exptl_crystal_density_diffrn 2.441
_exptl_crystal_density_method 'not measured'
_exptl_crystal_description platelet
_exptl_crystal_F_000 11640.00
_exptl_crystal_size_max 0.40
_exptl_crystal_size_mid 0.20
_exptl_crystal_size_min 0.10
_refine_diff_density_max 1.50
_refine_diff_density_min -1.33
_refine_ls_extinction_coef 99(15)
_refine_ls_extinction_method 'Larson (1970) Crystallographic Computing eq. 22'
_refine_ls_goodness_of_fit_ref 1.066
_refine_ls_number_parameters 415
_refine_ls_number_reflns 5210
_refine_ls_R_factor_gt 0.0475
_refine_ls_shift/su_max 0.3220
_refine_ls_structure_factor_coef Fsqd
_refine_ls_weighting_details
;
    Chebychev polynomial with 3 parameters (Carruthers & Watkin, 1979)
    19326.7000    26980.9000    8402.1700
;
_refine_ls_weighting_scheme calc
_refine_ls_wR_factor_ref 0.0890
_reflns_number_gt 2647
_reflns_number_total 9480
_reflns_threshold_expression F^2^>2.0\s(F^2^)
_cod_data_source_file cg060951%2B%2B-file003.cif
_cod_data_source_block '_TAb'
_cod_original_cell_volume 16609(55)
_cod_original_formula_sum 'C38 H72 Cs3 Mo12 N O58 P '
_cod_database_code 4511222

loop_
_symmetry_equiv_pos_site_id
_symmetry_equiv_pos_as_xyz
1 +X,+Y,+Z
2 +Y,-X,-Z
3 -X,-Y,+Z
4 -Y,+X,-Z
5 1/2-X,+Y,3/4-Z
6 1/2-Y,-X,3/4+Z
7 1/2+X,-Y,3/4-Z
8 1/2+Y,+X,3/4+Z
9 1/2+X,1/2+Y,1/2+Z
10 1/2+Y,1/2-X,1/2-Z
11 1/2-X,1/2-Y,1/2+Z
12 1/2-Y,1/2+X,1/2-Z
13 -X,1/2+Y,1/4-Z
14 -Y,1/2-X,1/4+Z
15 +X,1/2-Y,1/4-Z
16 +Y,1/2+X,1/4+Z

loop_
_atom_site_label
_atom_site_type_symbol
_atom_site_fract_x
_atom_site_fract_y
_atom_site_fract_z
_atom_site_U_iso_or_equiv
_atom_site_adp_type
_atom_site_occupancy
_atom_site_symmetry_multiplicity
_atom_site_calc_flag
_atom_site_refinement_flags
Cs(1) Cs 0.25637(4) -0.08737(5) 0.24537(3) 0.0824(3) Uani 1.00 1 d .
Cs(2) Cs 0.03151(10) 0.10343(12) 0.00731(9) 0.1066(8) Uani 0.50 1 d P
Mo(1) Mo 0.13430(8) 0.04482(8) 0.29837(4) 0.0742(4) Uani 1.00 1 d .
Mo(2) Mo 0.0000 0.0000 0.34897(5) 0.0777(7) Uani 1.00 2 d S
Mo(3) Mo 0.08764(8) -0.10993(8) 0.29810(4) 0.0820(5) Uani 1.00 1 d .
Mo(4) Mo 0.08678(9) -0.11099(9) 0.19502(5) 0.0882(5) Uani 1.00 1 d .
Mo(5) Mo -0.04774(7) -0.15682(7) 0.24696(6) 0.0917(5) Uani 1.00 1 d .
Mo(6) Mo 0.0000 0.0000 0.14304(5) 0.0843(8) Uani 1.00 2 d S
Mo(7) Mo -0.13482(8) -0.04402(9) 0.19548(4) 0.0792(5) Uani 1.00 1 d .
P(1) P 0.0000 0.0000 0.24609(15) 0.0600(14) Uani 1.00 2 d S
O(1) O 0.0000 0.0000 0.3966(3) 0.081(5) Uani 1.00 2 d S
O(2) O 0.0730(8) 0.0416(6) 0.3359(5) 0.137(6) Uani 1.00 1 d .
O(3) O 0.1963(5) 0.0653(7) 0.3228(4) 0.109(5) Uani 1.00 1 d .
O(4) O 0.0996(7) 0.1220(5) 0.2840(3) 0.095(4) Uani 1.00 1 d .
O(5) O 0.1403(8) -0.0412(6) 0.3005(3) 0.124(5) Uani 1.00 1 d .
O(6) O 0.1277(5) -0.1645(5) 0.3195(3) 0.087(4) Uani 1.00 1 d .
O(7) O 0.1126(5) -0.1222(7) 0.2478(4) 0.129(4) Uani 1.00 1 d .
O(8) O 0.0135(5) -0.1569(9) 0.2847(3) 0.125(5) Uani 1.00 1 d .
O(9) O 0.0169(6) -0.1576(10) 0.2090(3) 0.138(6) Uani 1.00 1 d .
O(10) O 0.1251(5) -0.1639(5) 0.1700(3) 0.089(4) Uani 1.00 1 d .
O(11) O 0.1376(6) -0.0408(6) 0.1935(4) 0.118(5) Uani 1.00 1 d .
O(12) O -0.0996(7) -0.1203(5) 0.2078(3) 0.096(4) Uani 1.00 1 d .
O(13) O 0.0415(8) -0.0764(9) 0.1537(4) 0.131(6) Uani 1.00 1 d .
O(14) O 0.0000 0.0000 0.0961(3) 0.104(7) Uani 1.00 2 d S
O(15) O -0.0749(7) -0.0359(7) 0.1566(5) 0.120(5) Uani 1.00 1 d .
O(16) O -0.1965(5) -0.0667(7) 0.1711(3) 0.107(5) Uani 1.00 1 d .
O(17) O 0.0382(8) -0.0750(6) 0.3367(4) 0.120(5) Uani 1.00 1 d .
O(18) O -0.0695(5) -0.2305(4) 0.2485(4) 0.101(4) Uani 1.00 1 d .
O(19) O -0.1642(4) -0.0391(4) 0.2467(3) 0.088(3) Uani 1.00 1 d .
O(20) O -0.0394(8) 0.0069(9) 0.2098(4) 0.060(5) Uani 0.50 1 d P
O(21) O 0.0209(8) -0.0725(6) 0.2469(6) 0.071(5) Uani 0.50 1 d P
O(22) O -0.0557(7) -0.0387(7) 0.2454(5) 0.059(5) Uani 0.50 1 d P
O(23) O -0.0402(7) 0.0069(14) 0.2821(6) 0.086(7) Uani 0.50 1 d P
O(24) O 0.3466(13) 0.0122(12) 0.2101(9) 0.215(10) Uiso 1.00 1 d .
O(25) O 0.3497(9) -0.0066(9) 0.2924(6) 0.159(6) Uiso 1.00 1 d .
O(26) O 0.3062(12) -0.1323(14) 0.3262(7) 0.205(10) Uiso 1.00 1 d .
O(27) O 0.2913(17) -0.2156(18) 0.2802(11) 0.268(14) Uiso 1.00 1 d .
O(28) O 0.3042(10) -0.2102(11) 0.2004(7) 0.183(7) Uiso 1.00 1 d .
O(29) O 0.3099(11) -0.0998(14) 0.1588(7) 0.195(9) Uiso 1.00 1 d .
O(30) O -0.076(2) 0.185(2) 0.0396(17) 0.21(2) Uiso 0.50 1 d P
O(31) O 0.0437(14) 0.1579(13) 0.0803(7) 0.107(8) Uiso 0.50 1 d P
O(32) O 0.1583(15) 0.1412(16) 0.0432(10) 0.137(10) Uiso 0.50 1 d P
O(33) O 0.0427(18) 0.1554(18) -0.0636(10) 0.136(13) Uiso 0.50 1 d P
O(34) O 0.1778(19) 0.0654(19) 0.0360(12) 0.158(13) Uiso 0.50 1 d P
O(35) O -0.118(2) 0.150(2) 0.0362(12) 0.156(13) Uiso 0.50 1 d P
C(1) C 0.3730(15) 0.0427(15) 0.2393(11) 0.176(11) Uiso 1.00 1 d .
C(2) C 0.3627(16) 0.0532(15) 0.2761(10) 0.170(10) Uiso 1.00 1 d .
C(3) C 0.3334(15) -0.0063(16) 0.3290(9) 0.152(10) Uiso 1.00 1 d .
C(4) C 0.3254(13) -0.0704(14) 0.3458(8) 0.147(9) Uiso 1.00 1 d .
C(5) C 0.316(2) -0.179(2) 0.3337(15) 0.23(2) Uiso 1.00 1 d .
C(6) C 0.2913(15) -0.2187(16) 0.3213(10) 0.162(11) Uiso 1.00 1 d .
C(7) C 0.294(4) -0.261(4) 0.259(3) 0.44(5) Uiso 1.00 1 d .
C(8) C 0.2989(18) -0.2585(19) 0.2256(14) 0.187(13) Uiso 1.00 1 d .
C(9) C 0.280(3) -0.186(3) 0.156(2) 0.33(3) Uiso 1.00 1 d .
C(10) C 0.3170(18) -0.154(2) 0.1404(12) 0.199(14) Uiso 1.00 1 d .
C(11) C 0.3132(16) -0.0347(18) 0.1555(9) 0.175(12) Uiso 1.00 1 d .
C(12) C 0.3459(14) 0.0120(14) 0.1687(9) 0.152(10) Uiso 1.00 1 d .
C(13) C -0.054(2) 0.1948(19) 0.0817(13) 0.102(12) Uiso 0.50 1 d P
C(14) C -0.001(3) 0.193(3) 0.1009(19) 0.17(2) Uiso 0.50 1 d P
C(15) C 0.083(2) 0.163(2) 0.1053(14) 0.135(16) Uiso 0.50 1 d P
C(16) C 0.159(4) 0.155(4) 0.082(2) 0.24(3) Uiso 0.50 1 d P
C(17) C 0.2119(11) 0.1112(11) 0.0175(7) 0.123(7) Uiso 1.00 1 d .
C(18) C 0.1978(19) 0.1182(19) -0.0256(11) 0.181(13) Uiso 1.00 1 d .
C(19) C 0.155(2) 0.126(2) -0.0773(16) 0.144(18) Uiso 0.50 1 d P
C(20) C 0.111(2) 0.182(2) -0.0799(16) 0.140(18) Uiso 0.50 1 d P
C(21) C 0.0481(18) 0.1801(18) -0.0748(10) 0.072(9) Uiso 0.50 1 d P
C(22) C -0.020(4) 0.210(4) -0.076(2) 0.25(3) Uiso 0.50 1 d P

loop_
_atom_site_aniso_label
_atom_site_aniso_U_11
_atom_site_aniso_U_22
_atom_site_aniso_U_33
_atom_site_aniso_U_12
_atom_site_aniso_U_13
_atom_site_aniso_U_23
Cs(1) 0.0664(5) 0.0965(7) 0.0842(6) 0.0065(5) 0.0061(5) -0.0123(6)
Cs(2) 0.0780(14) 0.1174(18) 0.124(2) 0.0090(12) 0.0034(14) 0.0227(17)
Mo(1) 0.0645(9) 0.0889(11) 0.0693(8) -0.0093(9) 0.0012(7) -0.0030(7)
Mo(2) 0.1081(19) 0.0732(15) 0.0519(9) 0.0113(17) 0.0000 0.0000
Mo(3) 0.0776(11) 0.0963(12) 0.0720(8) 0.0218(10) -0.0031(7) 0.0016(7)
Mo(4) 0.0826(11) 0.1039(13) 0.0781(9) 0.0110(11) -0.0014(8) -0.0276(8)
Mo(5) 0.0788(9) 0.0794(9) 0.1170(12) -0.0124(7) -0.0063(11) -0.0013(10)
Mo(6) 0.0912(18) 0.106(2) 0.0559(10) 0.001(2) 0.0000 0.0000
Mo(7) 0.0672(9) 0.0929(12) 0.0774(9) -0.0027(9) -0.0079(7) 0.0017(8)
P(1) 0.060(2) 0.063(3) 0.058(2) 0.004(2) 0.0000 0.0000
O(1) 0.080(12) 0.118(14) 0.044(6) 0.005(13) 0.0000 0.0000
O(2) 0.165(16) 0.063(8) 0.182(14) -0.011(9) 0.119(12) 0.013(8)
O(3) 0.060(7) 0.159(14) 0.107(9) 0.026(7) -0.045(6) -0.026(8)
O(4) 0.148(11) 0.061(7) 0.076(6) 0.045(7) 0.006(7) 0.022(5)
O(5) 0.196(15) 0.086(9) 0.089(8) 0.035(10) 0.079(9) 0.006(7)
O(6) 0.063(7) 0.088(8) 0.111(8) 0.029(6) 0.001(6) 0.013(6)
O(7) 0.097(8) 0.224(14) 0.067(6) -0.043(8) 0.014(7) -0.013(10)
O(8) 0.053(7) 0.243(19) 0.077(7) -0.019(9) -0.004(6) -0.016(9)
O(9) 0.074(9) 0.29(2) 0.053(6) -0.032(11) -0.006(5) 0.003(9)
O(10) 0.092(8) 0.097(8) 0.079(7) 0.019(7) 0.019(6) -0.035(6)
O(11) 0.114(10) 0.065(7) 0.176(13) -0.020(7) -0.069(10) -0.003(8)
O(12) 0.143(11) 0.094(9) 0.052(5) 0.012(8) -0.000(6) -0.007(5)
O(13) 0.126(13) 0.156(16) 0.112(11) 0.017(12) -0.051(9) -0.028(10)
O(14) 0.135(17) 0.129(17) 0.049(7) -0.043(17) 0.0000 0.0000
O(15) 0.098(11) 0.091(10) 0.170(14) -0.005(9) 0.060(9) 0.035(9)
O(16) 0.064(7) 0.168(14) 0.088(8) -0.016(8) -0.004(6) -0.031(8)
O(17) 0.171(15) 0.058(7) 0.130(11) -0.002(9) 0.091(10) -0.006(7)
O(18) 0.134(9) 0.066(6) 0.104(7) 0.011(6) -0.004(9) -0.015(7)
O(19) 0.100(7) 0.104(7) 0.059(5) 0.013(5) -0.024(6) -0.013(7)
O(20) 0.074(13) 0.066(11) 0.038(8) 0.029(12) -0.003(8) 0.002(8)
O(21) 0.093(13) 0.043(9) 0.078(12) 0.001(8) 0.047(12) 0.022(10)
O(22) 0.063(10) 0.060(9) 0.054(10) -0.029(8) 0.041(9) -0.024(9)
O(23) 0.014(8) 0.15(2) 0.097(14) -0.011(13) 0.000(8) 0.010(15)

loop_
_atom_type_symbol
_atom_type_description
_atom_type_scat_dispersion_real
_atom_type_scat_dispersion_imag
_atom_type_scat_source
C C 0.003 0.002
;
International Tables for Crystallography
(1992, Vol. C, Tables 4.2.6.8 and 6.1.1.4)
;
H H 0.000 0.000
;
International Tables for Crystallography
(1992, Vol. C, Table 6.1.1.4)
;
O O 0.011 0.006
;
International Tables for Crystallography
(1992, Vol. C, Tables 4.2.6.8 and 6.1.1.4)
;
N N 0.006 0.003
;
International Tables for Crystallography
(1992, Vol. C, Tables 4.2.6.8 and 6.1.1.4)
;
Mo Mo -1.683 0.686
;
International Tables for Crystallography
(1992, Vol. C, Tables 4.2.6.8 and 6.1.1.4)
;
P P 0.102 0.094
;
International Tables for Crystallography
(1992, Vol. C, Tables 4.2.6.8 and 6.1.1.4)
;
Cs Cs -0.368 2.119
;
International Tables for Crystallography
(1992, Vol. C, Tables 4.2.6.8 and 6.1.1.4)
;

loop_
_geom_angle_atom_site_label_1
_geom_angle_atom_site_label_2
_geom_angle_atom_site_label_3
_geom_angle
_geom_angle_publ_flag
_geom_angle_site_symmetry_1
_geom_angle_site_symmetry_3
O(5) Cs(1) O(7) 46.8(3) yes . .
O(5) Cs(1) O(11) 67.5(3) yes . .
O(5) Cs(1) O(19) 45.4(3) yes . 3_555
O(5) Cs(1) O(24) 118.9(5) yes . .
O(5) Cs(1) O(25) 91.7(4) yes . .
O(5) Cs(1) O(26) 81.6(5) yes . .
O(5) Cs(1) O(27) 103.8(7) yes . .
O(5) Cs(1) O(28) 139.8(4) yes . .
O(5) Cs(1) O(29) 146.4(5) yes . .
O(5) Cs(1) C(11) 132.1(6) yes . .
O(7) Cs(1) O(11) 47.5(3) yes . .
O(7) Cs(1) O(19) 67.5(3) yes . 3_555
O(7) Cs(1) O(24) 140.7(5) yes . .
O(7) Cs(1) O(25) 138.5(4) yes . .
O(7) Cs(1) O(26) 103.8(5) yes . .
O(7) Cs(1) O(27) 90.9(7) yes . .
O(7) Cs(1) O(28) 97.5(4) yes . .
O(7) Cs(1) O(29) 111.0(5) yes . .
O(7) Cs(1) C(11) 116.2(6) yes . .
O(11) Cs(1) O(19) 45.3(3) yes . 3_555
O(11) Cs(1) O(24) 94.0(5) yes . .
O(11) Cs(1) O(25) 127.8(4) yes . .
O(11) Cs(1) O(26) 147.6(5) yes . .
O(11) Cs(1) O(27) 132.1(7) yes . .
O(11) Cs(1) O(28) 104.3(4) yes . .
O(11) Cs(1) O(29) 79.1(5) yes . .
O(11) Cs(1) C(11) 72.7(6) yes . .
O(19) Cs(1) O(24) 79.5(5) yes 3_555 .
O(19) Cs(1) O(25) 85.5(4) yes 3_555 .
O(19) Cs(1) O(26) 116.4(5) yes 3_555 .
O(19) Cs(1) O(27) 149.2(7) yes 3_555 .
O(19) Cs(1) O(28) 149.0(4) yes 3_555 .
O(19) Cs(1) O(29) 107.1(5) yes 3_555 .
O(19) Cs(1) C(11) 87.4(6) yes 3_555 .
O(24) Cs(1) O(25) 53.9(6) yes . .
O(24) Cs(1) O(26) 109.7(7) yes . .
O(24) Cs(1) O(27) 127.3(8) yes . .
O(24) Cs(1) O(28) 100.5(6) yes . .
O(24) Cs(1) O(29) 58.5(7) yes . .
O(24) Cs(1) C(11) 39.0(8) yes . .
O(25) Cs(1) O(26) 59.7(6) yes . .
O(25) Cs(1) O(27) 98.4(8) yes . .
O(25) Cs(1) O(28) 119.8(5) yes . .
O(25) Cs(1) O(29) 106.8(6) yes . .
O(25) Cs(1) C(11) 92.3(7) yes . .
O(26) Cs(1) O(27) 45.6(9) yes . .
O(26) Cs(1) O(28) 93.0(7) yes . .
O(26) Cs(1) O(29) 132.0(6) yes . .
O(26) Cs(1) C(11) 139.1(7) yes . .
O(27) Cs(1) O(28) 51.1(8) yes . .
O(27) Cs(1) O(29) 101.0(9) yes . .
O(27) Cs(1) C(11) 122.7(9) yes . .
O(28) Cs(1) O(29) 51.3(7) yes . .
O(28) Cs(1) C(11) 74.9(7) yes . .
O(29) Cs(1) C(11) 23.9(8) yes . .
Cs(2) Cs(2) Cs(2) 88.73(8) yes 2_555 4_555
Cs(2) Cs(2) O(30) 153.3(10) yes 2_555 .
Cs(2) Cs(2) O(31) 117.5(6) yes 2_555 .
Cs(2) Cs(2) O(32) 83.0(6) yes 2_555 .
Cs(2) Cs(2) O(33) 100.9(8) yes 2_555 .
Cs(2) Cs(2) O(34) 53.2(6) yes 2_555 .
Cs(2) Cs(2) O(34) 135.5(7) yes 2_555 4_555
Cs(2) Cs(2) O(35) 135.8(7) yes 2_555 .
Cs(2) Cs(2) O(35) 67.7(8) yes 2_555 2_555
Cs(2) Cs(2) C(21) 105.3(6) yes 2_555 .
Cs(2) Cs(2) O(30) 70.5(11) yes 4_555 .
Cs(2) Cs(2) O(31) 114.6(6) yes 4_555 .
Cs(2) Cs(2) O(32) 161.7(6) yes 4_555 .
Cs(2) Cs(2) O(33) 98.0(8) yes 4_555 .
Cs(2) Cs(2) O(34) 137.7(6) yes 4_555 .
Cs(2) Cs(2) O(34) 64.6(7) yes 4_555 4_555
Cs(2) Cs(2) O(35) 51.3(7) yes 4_555 .
Cs(2) Cs(2) O(35) 136.7(8) yes 4_555 2_555
Cs(2) Cs(2) C(21) 101.8(6) yes 4_555 .
O(30) Cs(2) O(31) 60.8(12) yes . .
O(30) Cs(2) O(32) 111.6(12) yes . .
O(30) Cs(2) O(33) 98.6(13) yes . .
O(30) Cs(2) O(34) 136.5(13) yes . .
O(30) Cs(2) O(34) 49.9(13) yes . 4_555
O(30) Cs(2) O(35) 19.5(13) yes . .
O(30) Cs(2) O(35) 139.0(13) yes . 2_555
O(30) Cs(2) C(21) 95.5(12) yes . .
O(31) Cs(2) O(32) 56.6(9) yes . .
O(31) Cs(2) O(33) 128.7(10) yes . .
O(31) Cs(2) O(34) 75.9(9) yes . .
O(31) Cs(2) O(34) 106.2(10) yes . 4_555
O(31) Cs(2) O(35) 73.5(9) yes . .
O(31) Cs(2) O(35) 108.6(10) yes . 2_555
O(31) Cs(2) C(21) 122.9(9) yes . .
O(32) Cs(2) O(33) 99.5(10) yes . .
O(32) Cs(2) O(34) 30.0(9) yes . .
O(32) Cs(2) O(34) 131.5(10) yes . 4_555
O(32) Cs(2) O(35) 128.6(9) yes . .
O(32) Cs(2) O(35) 53.7(10) yes . 2_555
O(32) Cs(2) C(21) 96.1(9) yes . .
O(33) Cs(2) O(34) 106.0(11) yes . .
O(33) Cs(2) O(34) 53.1(11) yes . 4_555
O(33) Cs(2) O(35) 102.4(10) yes . .
O(33) Cs(2) O(35) 55.1(11) yes . 2_555
O(33) Cs(2) C(21) 5.8(10) yes . .
O(34) Cs(2) O(34) 155.5(10) yes . 4_555
O(34) Cs(2) O(35) 147.1(9) yes . .
O(34) Cs(2) O(35) 51.0(10) yes . 2_555
O(34) Cs(2) C(21) 105.4(9) yes . .
O(34) Cs(2) O(35) 49.4(10) yes 4_555 .
O(34) Cs(2) O(35) 107.2(11) yes 4_555 2_555
O(34) Cs(2) C(21) 52.3(10) yes 4_555 .
O(35) Cs(2) O(35) 153.7(11) yes . 2_555
O(35) Cs(2) C(21) 101.1(9) yes . .
O(35) Cs(2) C(21) 54.9(10) yes 2_555 .
O(2) Mo(1) O(3) 104.2(7) yes . .
O(2) Mo(1) O(4) 85.8(6) yes . .
O(2) Mo(1) O(5) 89.1(6) yes . .
O(2) Mo(1) O(19) 153.4(6) yes . 3_555
O(2) Mo(1) O(23) 61.9(7) yes . 3_555
O(3) Mo(1) O(4) 102.6(6) yes . .
O(3) Mo(1) O(5) 101.1(7) yes . .
O(3) Mo(1) O(19) 102.3(5) yes . 3_555
O(3) Mo(1) O(23) 160.3(7) yes . 3_555
O(4) Mo(1) O(5) 156.3(6) yes . .
O(4) Mo(1) O(19) 87.3(4) yes . 3_555
O(4) Mo(1) O(23) 90.9(8) yes . 3_555
O(5) Mo(1) O(19) 87.0(5) yes . 3_555
O(5) Mo(1) O(23) 66.5(8) yes . 3_555
O(19) Mo(1) O(23) 92.6(6) yes 3_555 3_555
O(1) Mo(2) O(2) 103.8(5) yes . .
O(1) Mo(2) O(2) 103.8(5) yes . 3_555
O(1) Mo(2) O(17) 102.9(4) yes . .
O(1) Mo(2) O(17) 102.9(4) yes . 3_555
O(2) Mo(2) O(2) 152.4(7) yes . 3_555
O(2) Mo(2) O(17) 89.5(6) yes . .
O(2) Mo(2) O(17) 84.4(6) yes . 3_555
O(2) Mo(2) O(17) 84.4(6) yes 3_555 .
O(2) Mo(2) O(17) 89.5(6) yes 3_555 3_555
O(17) Mo(2) O(17) 154.2(6) yes . 3_555
O(5) Mo(3) O(6) 103.4(6) yes . .
O(5) Mo(3) O(7) 88.7(5) yes . .
O(5) Mo(3) O(8) 157.2(7) yes . .
O(5) Mo(3) O(17) 89.7(6) yes . .
O(6) Mo(3) O(7) 99.1(6) yes . .
O(6) Mo(3) O(8) 99.4(6) yes . .
O(6) Mo(3) O(17) 106.4(6) yes . .
O(7) Mo(3) O(8) 87.0(5) yes . .
O(7) Mo(3) O(17) 154.2(6) yes . .
O(8) Mo(3) O(17) 84.5(6) yes . .
O(7) Mo(4) O(9) 85.8(5) yes . .
O(7) Mo(4) O(10) 104.6(5) yes . .
O(7) Mo(4) O(11) 87.5(6) yes . .
O(7) Mo(4) O(13) 156.7(6) yes . .
O(9) Mo(4) O(10) 99.4(7) yes . .
O(9) Mo(4) O(11) 155.9(7) yes . .
O(9) Mo(4) O(13) 89.1(7) yes . .
O(10) Mo(4) O(11) 104.7(6) yes . .
O(10) Mo(4) O(13) 98.7(6) yes . .
O(11) Mo(4) O(13) 87.9(7) yes . .
O(4) Mo(5) O(8) 87.6(6) yes 3_555 .
O(4) Mo(5) O(9) 155.8(7) yes 3_555 .
O(4) Mo(5) O(12) 87.3(5) yes 3_555 .
O(4) Mo(5) O(18) 101.4(5) yes 3_555 .
O(4) Mo(5) O(21) 93.9(6) yes 3_555 .
O(8) Mo(5) O(9) 87.0(5) yes . .
O(8) Mo(5) O(12) 155.1(7) yes . .
O(8) Mo(5) O(18) 100.3(7) yes . .
O(8) Mo(5) O(21) 63.2(7) yes . .
O(9) Mo(5) O(12) 87.7(5) yes . .
O(9) Mo(5) O(18) 102.8(8) yes . .
O(9) Mo(5) O(21) 62.8(7) yes . .
O(12) Mo(5) O(18) 104.6(5) yes . .
O(12) Mo(5) O(21) 92.8(6) yes . .
O(18) Mo(5) O(21) 157.2(5) yes . .
O(13) Mo(6) O(13) 158.2(6) yes . 3_555
O(13) Mo(6) O(14) 100.9(4) yes . .
O(13) Mo(6) O(15) 90.1(7) yes . .
O(13) Mo(6) O(15) 84.5(7) yes . 3_555
O(13) Mo(6) O(14) 100.9(4) yes 3_555 .
O(13) Mo(6) O(15) 84.5(7) yes 3_555 .
O(13) Mo(6) O(15) 90.1(7) yes 3_555 3_555
O(14) Mo(6) O(15) 104.5(5) yes . .
O(14) Mo(6) O(15) 104.5(5) yes . 3_555
O(15) Mo(6) O(15) 151.1(7) yes . 3_555
O(11) Mo(7) O(12) 154.8(6) yes 3_555 .
O(11) Mo(7) O(15) 84.4(6) yes 3_555 .
O(11) Mo(7) O(16) 104.6(7) yes 3_555 .
O(11) Mo(7) O(19) 88.0(5) yes 3_555 .
O(11) Mo(7) O(20) 64.8(6) yes 3_555 .
O(12) Mo(7) O(15) 87.7(6) yes . .
O(12) Mo(7) O(16) 100.4(6) yes . .
O(12) Mo(7) O(19) 88.8(4) yes . .
O(12) Mo(7) O(20) 90.6(6) yes . .
O(15) Mo(7) O(16) 103.5(6) yes . .
O(15) Mo(7) O(19) 154.1(6) yes . .
O(15) Mo(7) O(20) 60.0(6) yes . .
O(16) Mo(7) O(19) 102.4(5) yes . .
O(16) Mo(7) O(20) 160.0(6) yes . .
O(19) Mo(7) O(20) 94.4(4) yes . .
O(20) P(1) O(20) 69.9(9) yes . 3_555
O(20) P(1) O(21) 105.4(11) yes . .
O(20) P(1) O(21) 76.2(10) yes . 3_555
O(20) P(1) O(22) 65.2(10) yes . .
O(20) P(1) O(22) 113.2(10) yes . 3_555
O(20) P(1) O(23) 109.4(9) yes . .
O(20) P(1) O(23) 179.2(12) yes . 3_555
O(20) P(1) O(21) 76.2(10) yes 3_555 .
O(20) P(1) O(21) 105.4(11) yes 3_555 3_555
O(20) P(1) O(22) 113.2(10) yes 3_555 .
O(20) P(1) O(22) 65.2(10) yes 3_555 3_555
O(20) P(1) O(23) 179.2(11) yes 3_555 .
O(20) P(1) O(23) 109.4(9) yes 3_555 3_555
O(21) P(1) O(21) 178.1(11) yes . 3_555
O(21) P(1) O(22) 71.4(8) yes . .
O(21) P(1) O(22) 108.7(8) yes . 3_555
O(21) P(1) O(23) 103.9(13) yes . .
O(21) P(1) O(23) 74.5(13) yes . 3_555
O(21) P(1) O(22) 108.7(8) yes 3_555 .
O(21) P(1) O(22) 71.4(8) yes 3_555 3_555
O(21) P(1) O(23) 74.5(13) yes 3_555 .
O(21) P(1) O(23) 103.9(13) yes 3_555 3_555
O(22) P(1) O(22) 178.3(10) yes . 3_555
O(22) P(1) O(23) 66.2(11) yes . .
O(22) P(1) O(23) 115.3(11) yes . 3_555
O(22) P(1) O(23) 115.3(11) yes 3_555 .
O(22) P(1) O(23) 66.2(11) yes 3_555 3_555
O(23) P(1) O(23) 71.4(10) yes . 3_555
Mo(1) O(2) Mo(2) 142.3(9) yes . .
Mo(1) O(4) Mo(5) 140.8(6) yes . 3_555
Cs(1) O(5) Mo(1) 109.4(6) yes . .
Cs(1) O(5) Mo(3) 101.4(5) yes . .
Mo(1) O(5) Mo(3) 138.4(10) yes . .
Cs(1) O(7) Mo(3) 106.2(5) yes . .
Cs(1) O(7) Mo(4) 103.3(4) yes . .
Mo(3) O(7) Mo(4) 141.9(7) yes . .
Mo(3) O(8) Mo(5) 138.7(9) yes . .
Mo(4) O(9) Mo(5) 139.4(10) yes . .
Cs(1) O(11) Mo(4) 101.3(5) yes . .
Cs(1) O(11) Mo(7) 108.2(5) yes . 3_555
Mo(4) O(11) Mo(7) 142.0(8) yes . 3_555
Mo(5) O(12) Mo(7) 139.6(6) yes . .
Mo(4) O(13) Mo(6) 137.1(9) yes . .
Mo(6) O(15) Mo(7) 145.6(9) yes . .
Mo(2) O(17) Mo(3) 140.0(8) yes . .
Cs(1) O(19) Mo(1) 105.5(4) yes 3_555 3_555
Cs(1) O(19) Mo(7) 103.6(4) yes 3_555 .
Mo(1) O(19) Mo(7) 139.3(5) yes 3_555 .
Mo(7) O(20) P(1) 127.5(10) yes . .
Mo(7) O(20) O(22) 71.4(9) yes . .
P(1) O(20) O(22) 56.1(8) yes . .
Mo(5) O(21) P(1) 124.7(9) yes . .
P(1) O(22) O(20) 58.7(8) yes . .
P(1) O(22) O(23) 58.2(8) yes . .
O(20) O(22) O(23) 99.4(14) yes . .
Mo(1) O(23) P(1) 129.2(14) yes 3_555 .
Mo(1) O(23) O(22) 73.6(10) yes 3_555 .
P(1) O(23) O(22) 55.6(9) yes . .
Cs(1) O(24) C(1) 109(2) yes . .
Cs(1) O(24) C(12) 112.0(19) yes . .
C(1) O(24) C(12) 139(2) yes . .
Cs(1) O(25) C(2) 115.7(17) yes . .
Cs(1) O(25) C(3) 108.9(18) yes . .
C(2) O(25) C(3) 115(2) yes . .
Cs(1) O(26) C(4) 101.8(17) yes . .
Cs(1) O(26) C(5) 125(3) yes . .
C(4) O(26) C(5) 131(3) yes . .
Cs(1) O(27) C(6) 115(2) yes . .
Cs(1) O(27) C(7) 120(6) yes . .
C(6) O(27) C(7) 123(6) yes . .
Cs(1) O(28) C(8) 108(2) yes . .
Cs(1) O(28) C(9) 94(2) yes . .
C(8) O(28) C(9) 141(3) yes . .
Cs(1) O(29) C(10) 124(2) yes . .
Cs(1) O(29) C(11) 90.6(17) yes . .
C(10) O(29) C(11) 146(3) yes . .
Cs(2) O(30) O(35) 100(3) yes . .
Cs(2) O(30) C(13) 100(3) yes . .
Cs(2) O(30) C(18) 129(4) yes . 4_555
O(35) O(30) C(13) 115(5) yes . .
O(35) O(30) C(18) 57(4) yes . 4_555
C(13) O(30) C(18) 131(5) yes . 4_555
Cs(2) O(31) C(14) 127(3) yes . .
Cs(2) O(31) C(15) 138(3) yes . .
C(14) O(31) C(15) 95(4) yes . .
Cs(2) O(32) O(34) 84.8(18) yes . .
Cs(2) O(32) C(16) 116(4) yes . .
Cs(2) O(32) C(17) 108.5(18) yes . .
O(34) O(32) C(16) 110(4) yes . .
O(34) O(32) C(17) 49.5(19) yes . .
C(16) O(32) C(17) 128(4) yes . .
Cs(2) O(33) C(20) 121(2) yes . .
Cs(2) O(33) C(21) 150(5) yes . .
C(20) O(33) C(21) 52(4) yes . .
Cs(2) O(34) Cs(2) 62.2(7) yes . 2_555
Cs(2) O(34) O(32) 65.3(17) yes . .
Cs(2) O(34) C(17) 101(2) yes . .
Cs(2) O(34) O(32) 127(2) yes 2_555 .
Cs(2) O(34) C(17) 124(2) yes 2_555 .
O(32) O(34) C(17) 61(2) yes . .
Cs(2) O(35) Cs(2) 61.0(7) yes . 4_555
Cs(2) O(35) O(30) 60(3) yes . .
Cs(2) O(35) C(18) 100(3) yes . 4_555
Cs(2) O(35) C(19) 114(3) yes . 4_555
Cs(2) O(35) O(30) 121(3) yes 4_555 .
Cs(2) O(35) C(18) 130(3) yes 4_555 4_555
Cs(2) O(35) C(19) 125(3) yes 4_555 4_555
O(30) O(35) C(18) 56(4) yes . 4_555
O(30) O(35) C(19) 87(4) yes . 4_555
C(18) O(35) C(19) 105(4) yes 4_555 4_555
O(24) C(1) C(2) 138(3) yes . .
O(25) C(2) C(1) 104(2) yes . .
O(25) C(3) C(4) 113(2) yes . .
O(26) C(4) C(3) 131(2) yes . .
O(26) C(5) C(6) 123(5) yes . .
O(27) C(6) C(5) 110(4) yes . .
O(27) C(7) C(8) 124(9) yes . .
O(28) C(8) C(7) 132(6) yes . .
O(28) C(9) C(10) 112(5) yes . .
O(29) C(10) C(9) 103(4) yes . .
Cs(1) C(11) O(29) 65.6(15) yes . .
Cs(1) C(11) C(12) 98(2) yes . .
O(29) C(11) C(12) 140(3) yes . .
O(24) C(12) C(11) 111(2) yes . .
O(30) C(13) C(14) 137(5) yes . .
O(30) C(13) C(19) 65(3) yes . 4_555
C(14) C(13) C(19) 141(4) yes . 4_555
O(31) C(14) C(13) 111(5) yes . .
O(31) C(15) C(16) 109(4) yes . .
O(32) C(16) C(15) 116(6) yes . .
O(32) C(17) O(34) 70(2) yes . .
O(32) C(17) C(18) 110(2) yes . .
O(34) C(17) C(18) 114(2) yes . .
O(30) C(18) O(35) 67(4) yes 2_555 2_555
O(30) C(18) C(17) 114(4) yes 2_555 .
O(35) C(18) C(17) 121(3) yes 2_555 .
O(35) C(19) C(13) 91(3) yes 2_555 2_555
O(35) C(19) C(20) 96(4) yes 2_555 .
C(13) C(19) C(20) 167(4) yes 2_555 .
O(33) C(20) C(19) 105(4) yes . .
O(33) C(20) C(21) 23(2) yes . .
C(19) C(20) C(21) 126(4) yes . .
Cs(2) C(21) O(33) 24(4) yes . .
Cs(2) C(21) C(20) 103(2) yes . .
Cs(2) C(21) C(22) 97(3) yes . .
O(33) C(21) C(20) 105(5) yes . .
O(33) C(21) C(22) 100(6) yes . .
C(20) C(21) C(22) 154(5) yes . .

loop_
_geom_bond_atom_site_label_1
_geom_bond_atom_site_label_2
_geom_bond_distance
_geom_bond_publ_flag
_geom_bond_site_symmetry_2
Cs(1) O(5) 3.337(16) yes .
Cs(1) O(7) 3.244(11) yes .
Cs(1) O(11) 3.321(14) yes .
Cs(1) O(19) 3.432(10) yes 3_555
Cs(1) O(24) 3.19(2) yes .
Cs(1) O(25) 3.15(2) yes .
Cs(1) O(26) 3.16(2) yes .
Cs(1) O(27) 3.15(4) yes .
Cs(1) O(28) 3.28(2) yes .
Cs(1) O(29) 3.22(2) yes .
Cs(1) C(11) 3.54(3) yes .
Cs(2) Cs(2) 3.390(3) yes 2_555
Cs(2) Cs(2) 3.390(3) yes 4_555
Cs(2) O(30) 3.16(6) yes .
Cs(2) O(31) 2.80(2) yes .
Cs(2) O(32) 3.16(3) yes .
Cs(2) O(33) 2.71(3) yes .
Cs(2) O(34) 3.46(4) yes .
Cs(2) O(34) 3.07(4) yes 4_555
Cs(2) O(35) 3.59(4) yes .
Cs(2) O(35) 3.02(4) yes 2_555
Cs(2) C(21) 3.32(3) yes .
Mo(1) O(2) 1.868(18) yes .
Mo(1) O(3) 1.662(13) yes .
Mo(1) O(4) 1.919(11) yes .
Mo(1) O(5) 1.891(14) yes .
Mo(1) O(19) 1.907(11) yes 3_555
Mo(1) O(23) 2.42(2) yes 3_555
Mo(2) O(1) 1.647(11) yes .
Mo(2) O(2) 1.897(17) yes .
Mo(2) O(2) 1.897(17) yes 3_555
Mo(2) O(17) 1.893(14) yes .
Mo(2) O(17) 1.893(14) yes 3_555
Mo(3) O(5) 1.900(15) yes .
Mo(3) O(6) 1.657(11) yes .
Mo(3) O(7) 1.841(13) yes .
Mo(3) O(8) 1.980(15) yes .
Mo(3) O(17) 1.883(15) yes .
Mo(4) O(7) 1.927(13) yes .
Mo(4) O(9) 1.904(16) yes .
Mo(4) O(10) 1.672(12) yes .
Mo(4) O(11) 1.900(13) yes .
Mo(4) O(13) 1.898(16) yes .
Mo(5) O(4) 1.876(13) yes 3_555
Mo(5) O(8) 1.872(12) yes .
Mo(5) O(9) 1.930(12) yes .
Mo(5) O(12) 1.940(12) yes .
Mo(5) O(18) 1.686(9) yes .
Mo(5) O(21) 2.385(16) yes .
Mo(6) O(13) 1.942(19) yes .
Mo(6) O(13) 1.942(19) yes 3_555
Mo(6) O(14) 1.621(12) yes .
Mo(6) O(15) 1.881(16) yes .
Mo(6) O(15) 1.881(16) yes 3_555
Mo(7) O(11) 1.862(13) yes 3_555
Mo(7) O(12) 1.891(13) yes .
Mo(7) O(15) 1.887(16) yes .
Mo(7) O(16) 1.669(12) yes .
Mo(7) O(19) 1.885(11) yes .
Mo(7) O(20) 2.423(19) yes .
P(1) O(20) 1.531(17) yes .
P(1) O(20) 1.531(17) yes 3_555
P(1) O(21) 1.654(15) yes .
P(1) O(21) 1.654(15) yes 3_555
P(1) O(22) 1.488(15) yes .
P(1) O(22) 1.488(15) yes 3_555
P(1) O(23) 1.53(2) yes .
P(1) O(23) 1.53(2) yes 3_555
O(20) O(22) 1.63(2) yes .
O(22) O(23) 1.65(3) yes .
O(24) C(1) 1.34(4) yes .
O(24) C(12) 1.43(4) yes .
O(25) C(2) 1.46(4) yes .
O(25) C(3) 1.31(3) yes .
O(26) C(4) 1.57(4) yes .
O(26) C(5) 1.08(6) yes .
O(27) C(6) 1.42(5) yes .
O(27) C(7) 1.23(11) yes .
O(28) C(8) 1.38(5) yes .
O(28) C(9) 1.72(7) yes .
O(29) C(10) 1.35(5) yes .
O(29) C(11) 1.43(5) yes .
O(30) O(35) 1.22(7) yes .
O(30) C(13) 1.54(7) yes .
O(30) C(18) 1.09(7) yes 4_555
O(31) C(14) 1.44(7) yes .
O(31) C(15) 1.23(6) yes .
O(32) O(34) 1.73(5) yes .
O(32) C(16) 1.38(10) yes .
O(32) C(17) 1.61(4) yes .
O(33) C(20) 1.70(7) yes .
O(33) C(21) 0.68(5) yes .
O(34) C(17) 1.41(4) yes .
O(35) C(18) 1.11(6) yes 4_555
O(35) C(19) 1.44(7) yes 4_555
C(1) C(2) 1.31(5) yes .
C(3) C(4) 1.53(4) yes .
C(5) C(6) 1.12(6) yes .
C(7) C(8) 1.17(13) yes .
C(9) C(10) 1.20(8) yes .
C(11) C(12) 1.33(5) yes .
C(13) C(14) 1.33(8) yes .
C(13) C(19) 1.82(7) yes 4_555
C(15) C(16) 1.85(11) yes .
C(17) C(18) 1.53(4) yes .
C(19) C(20) 1.56(8) yes .
C(20) C(21) 1.39(7) yes .
C(21) C(22) 1.63(11) yes .

loop_
_geom_contact_atom_site_label_1
_geom_contact_atom_site_label_2
_geom_contact_distance
_geom_contact_site_symmetry_2
O(1) C(12) 3.47(3) 14_555
O(1) C(12) 3.47(3) 16_545
O(3) C(8) 3.56(4) 10_555
O(4) C(8) 3.58(4) 10_555
O(6) C(5) 3.58(5) 5_555
O(6) C(17) 3.27(2) 16_545
O(8) C(22) 3.26(10) 13_545
O(10) C(13) 3.50(4) 3_555
O(10) C(13) 3.47(4) 13_545
O(10) C(18) 3.57(4) 16_545
O(10) C(19) 3.21(5) 2_555
O(10) C(20) 3.55(5) 2_555
O(13) C(14) 3.25(7) 3_555
O(15) C(15) 3.31(5) 3_555
O(16) C(22) 3.46(9) 4_555
O(17) C(12) 3.37(3) 16_545
O(18) O(33) 3.41(4) 13_545
O(18) C(20) 3.52(5) 13_545
O(18) C(21) 3.32(4) 13_545
O(18) C(22) 3.57(10) 13_545
O(33) O(18) 3.41(4) 13_555
C(5) O(6) 3.58(5) 5_555
C(8) O(3) 3.56(4) 12_545
C(8) O(4) 3.58(4) 12_545
C(9) C(9) 3.52(9) 15_545
C(12) O(1) 3.47(3) 6_554
C(12) O(17) 3.37(3) 8_554
C(13) O(10) 3.50(4) 3_555
C(13) O(10) 3.47(4) 13_555
C(13) C(14) 3.58(8) 15_555
C(14) O(13) 3.25(7) 3_555
C(14) C(13) 3.58(8) 15_555
C(14) C(14) 3.02(9) 15_555
C(15) O(15) 3.31(5) 3_555
C(17) O(6) 3.27(2) 8_554
C(18) O(10) 3.57(4) 8_554
C(19) O(10) 3.21(5) 4_555
C(20) O(10) 3.55(5) 4_555
C(20) O(18) 3.52(5) 13_555
C(21) O(18) 3.32(4) 13_555
C(22) O(8) 3.26(10) 13_555
C(22) O(16) 3.46(9) 2_555
C(22) O(18) 3.57(9) 13_555

loop_
_geom_torsion_atom_site_label_1
_geom_torsion_atom_site_label_2
_geom_torsion_atom_site_label_3
_geom_torsion_atom_site_label_4
_geom_torsion
_geom_torsion_site_symmetry_1
_geom_torsion_site_symmetry_3
_geom_torsion_site_symmetry_4
O(5) Cs(1) O(7) Mo(3) -27.8(4) . . .
O(5) Cs(1) O(7) Mo(4) 127.9(7) . . .
O(7) Cs(1) O(5) Mo(1) -125.2(8) . . .
O(7) Cs(1) O(5) Mo(3) 26.3(4) . . .
O(5) Cs(1) O(11) Mo(4) -81.0(5) . . .
O(5) Cs(1) O(11) Mo(7) 74.9(6) . . 3_555
O(11) Cs(1) O(5) Mo(1) -73.0(6) . . .
O(11) Cs(1) O(5) Mo(3) 78.5(5) . . .
O(5) Cs(1) O(19) Mo(7) -127.6(6) . 3_555 3_555
O(5) Cs(1) O(19) Mo(1) 23.6(4) . 3_555 .
O(19) Cs(1) O(5) Mo(1) -24.3(4) 3_555 . .
O(19) Cs(1) O(5) Mo(3) 127.2(7) 3_555 . .
O(5) Cs(1) O(24) C(1) 61(2) . . .
O(5) Cs(1) O(24) C(12) -118.1(19) . . .
O(24) Cs(1) O(5) Mo(1) 8.7(9) . . .
O(24) Cs(1) O(5) Mo(3) 160.3(7) . . .
O(5) Cs(1) O(25) C(2) -95.3(19) . . .
O(5) Cs(1) O(25) C(3) 35.8(19) . . .
O(25) Cs(1) O(5) Mo(1) 57.7(6) . . .
O(25) Cs(1) O(5) Mo(3) -150.8(6) . . .
O(5) Cs(1) O(26) C(4) -73.6(15) . . .
O(5) Cs(1) O(26) C(5) 119(3) . . .
O(26) Cs(1) O(5) Mo(1) 116.7(8) . . .
O(26) Cs(1) O(5) Mo(3) -91.8(7) . . .
O(5) Cs(1) O(27) C(6) -42(2) . . .
O(5) Cs(1) O(27) C(7) 126(5) . . .
O(27) Cs(1) O(5) Mo(1) 156.8(9) . . .
O(27) Cs(1) O(5) Mo(3) -51.7(9) . . .
O(5) Cs(1) O(28) C(8) -46(2) . . .
O(5) Cs(1) O(28) C(9) 102(2) . . .
O(28) Cs(1) O(5) Mo(1) -158.7(7) . . .
O(28) Cs(1) O(5) Mo(3) -7.1(10) . . .
O(5) Cs(1) O(29) C(10) -111(2) . . .
O(5) Cs(1) O(29) C(11) 66(2) . . .
O(29) Cs(1) O(5) Mo(1) -67.0(12) . . .
O(29) Cs(1) O(5) Mo(3) 84.6(11) . . .
O(5) Cs(1) C(11) O(29) -137.0(15) . . .
O(5) Cs(1) C(11) C(12) 81(2) . . .
C(11) Cs(1) O(5) Mo(1) -37.1(11) . . .
C(11) Cs(1) O(5) Mo(3) 114.5(9) . . .
O(7) Cs(1) O(11) Mo(4) -29.7(4) . . .
O(7) Cs(1) O(11) Mo(7) 126.2(8) . . 3_555
O(11) Cs(1) O(7) Mo(3) -126.3(8) . . .
O(11) Cs(1) O(7) Mo(4) 29.5(4) . . .
O(7) Cs(1) O(19) Mo(7) -76.9(4) . 3_555 3_555
O(7) Cs(1) O(19) Mo(1) 74.3(4) . 3_555 .
O(19) Cs(1) O(7) Mo(3) -77.0(5) 3_555 . .
O(19) Cs(1) O(7) Mo(4) 78.7(5) 3_555 . .
O(7) Cs(1) O(24) C(1) 117(2) . . .
O(7) Cs(1) O(24) C(12) -62(2) . . .
O(24) Cs(1) O(7) Mo(3) -112.1(10) . . .
O(24) Cs(1) O(7) Mo(4) 43.6(11) . . .
O(7) Cs(1) O(25) C(2) -98.5(19) . . .
O(7) Cs(1) O(25) C(3) 33(2) . . .
O(25) Cs(1) O(7) Mo(3) -23.5(10) . . .
O(25) Cs(1) O(7) Mo(4) 132.2(6) . . .
O(7) Cs(1) O(26) C(4) -115.1(15) . . .
O(7) Cs(1) O(26) C(5) 78(3) . . .
O(26) Cs(1) O(7) Mo(3) 36.1(8) . . .
O(26) Cs(1) O(7) Mo(4) -168.1(7) . . .
O(7) Cs(1) O(27) C(6) -87(2) . . .
O(7) Cs(1) O(27) C(7) 80(5) . . .
O(27) Cs(1) O(7) Mo(3) 80.3(9) . . .
O(27) Cs(1) O(7) Mo(4) -124.0(9) . . .
O(7) Cs(1) O(28) C(8) -70(2) . . .
O(7) Cs(1) O(28) C(9) 78(2) . . .
O(28) Cs(1) O(7) Mo(3) 131.1(7) . . .
O(28) Cs(1) O(7) Mo(4) -73.2(6) . . .
O(7) Cs(1) O(29) C(10) -69(2) . . .
O(7) Cs(1) O(29) C(11) 107.6(17) . . .
O(29) Cs(1) O(7) Mo(3) -177.6(7) . . .
O(29) Cs(1) O(7) Mo(4) -21.8(8) . . .
O(7) Cs(1) C(11) O(29) -82.7(17) . . .
O(7) Cs(1) C(11) C(12) 136(2) . . .
C(11) Cs(1) O(7) Mo(3) -152.1(8) . . .
C(11) Cs(1) O(7) Mo(4) 3.6(9) . . .
O(11) Cs(1) O(19) Mo(7) -25.1(4) . 3_555 3_555
O(11) Cs(1) O(19) Mo(1) 126.1(6) . 3_555 .
O(19) Cs(1) O(11) Mo(4) -129.8(7) 3_555 . .
O(19) Cs(1) O(11) Mo(7) 26.1(4) 3_555 . 3_555
O(11) Cs(1) O(24) C(1) 127(2) . . .
O(11) Cs(1) O(24) C(12) -52(2) . . .
O(24) Cs(1) O(11) Mo(4) 159.3(7) . . .
O(24) Cs(1) O(11) Mo(7) -44.9(8) . . 3_555
O(11) Cs(1) O(25) C(2) -33(2) . . .
O(11) Cs(1) O(25) C(3) 98.3(19) . . .
O(25) Cs(1) O(11) Mo(4) -154.7(5) . . .
O(25) Cs(1) O(11) Mo(7) 1.2(9) . . 3_555
O(11) Cs(1) O(26) C(4) -90.5(18) . . .
O(11) Cs(1) O(26) C(5) 102(3) . . .
O(26) Cs(1) O(11) Mo(4) -62.9(13) . . .
O(26) Cs(1) O(11) Mo(7) 93.0(12) . . 3_555
O(11) Cs(1) O(27) C(6) -114(2) . . .
O(11) Cs(1) O(27) C(7) 54(5) . . .
O(27) Cs(1) O(11) Mo(4) 7.4(12) . . .
O(27) Cs(1) O(11) Mo(7) 163.3(10) . . 3_555
O(11) Cs(1) O(28) C(8) -118(2) . . .
O(11) Cs(1) O(28) C(9) 30(2) . . .
O(28) Cs(1) O(11) Mo(4) 57.4(7) . . .
O(28) Cs(1) O(11) Mo(7) -146.7(6) . . 3_555
O(11) Cs(1) O(29) C(10) -105(2) . . .
O(11) Cs(1) O(29) C(11) 71.7(17) . . .
O(29) Cs(1) O(11) Mo(4) 102.4(7) . . .
O(29) Cs(1) O(11) Mo(7) -101.7(8) . . 3_555
O(11) Cs(1) C(11) O(29) -102.4(17) . . .
O(11) Cs(1) C(11) C(12) 116(2) . . .
C(11) Cs(1) O(11) Mo(4) 126.2(8) . . .
C(11) Cs(1) O(11) Mo(7) -77.9(8) . . 3_555
O(19) Cs(1) O(24) C(1) 84(2) 3_555 . .
O(19) Cs(1) O(24) C(12) -95(2) 3_555 . .
O(24) Cs(1) O(19) Mo(7) 81.4(6) . 3_555 3_555
O(24) Cs(1) O(19) Mo(1) -127.4(6) . 3_555 .
O(19) Cs(1) O(25) C(2) -50.3(19) 3_555 . .
O(19) Cs(1) O(25) C(3) 80.8(19) 3_555 . .
O(25) Cs(1) O(19) Mo(7) 135.5(5) . 3_555 3_555
O(25) Cs(1) O(19) Mo(1) -73.3(5) . 3_555 .
O(19) Cs(1) O(26) C(4) -43.5(16) 3_555 . .
O(19) Cs(1) O(26) C(5) 149(3) 3_555 . .
O(26) Cs(1) O(19) Mo(7) -171.7(6) . 3_555 3_555
O(26) Cs(1) O(19) Mo(1) -20.5(7) . 3_555 .
O(19) Cs(1) O(27) C(6) -43(3) 3_555 . .
O(19) Cs(1) O(27) C(7) 125(5) 3_555 . .
O(27) Cs(1) O(19) Mo(7) -125.6(14) . 3_555 3_555
O(27) Cs(1) O(19) Mo(1) 25.6(15) . 3_555 .
O(19) Cs(1) O(28) C(8) -128(2) 3_555 . .
O(19) Cs(1) O(28) C(9) 20(2) 3_555 . .
O(28) Cs(1) O(19) Mo(7) -11.5(10) . 3_555 3_555
O(28) Cs(1) O(19) Mo(1) 139.7(8) . 3_555 .
O(19) Cs(1) O(29) C(10) -141(2) 3_555 . .
O(19) Cs(1) O(29) C(11) 35.7(18) 3_555 . .
O(29) Cs(1) O(19) Mo(7) 29.3(6) . 3_555 3_555
O(29) Cs(1) O(19) Mo(1) -179.5(6) . 3_555 .
O(19) Cs(1) C(11) O(29) -146.1(17) 3_555 . .
O(19) Cs(1) C(11) C(12) 72(2) 3_555 . .
C(11) Cs(1) O(19) Mo(7) 42.9(6) . 3_555 3_555
C(11) Cs(1) O(19) Mo(1) -165.9(7) . 3_555 .
O(24) Cs(1) O(25) C(2) 29.9(19) . . .
O(24) Cs(1) O(25) C(3) 161(2) . . .
O(25) Cs(1) O(24) C(1) -8.3(19) . . .
O(25) Cs(1) O(24) C(12) 173(2) . . .
O(24) Cs(1) O(26) C(4) 44.2(17) . . .
O(24) Cs(1) O(26) C(5) -123(3) . . .
O(26) Cs(1) O(24) C(1) -31(2) . . .
O(26) Cs(1) O(24) C(12) 150.7(19) . . .
O(24) Cs(1) O(27) C(6) 103(2) . . .
O(24) Cs(1) O(27) C(7) -90(5) . . .
O(27) Cs(1) O(24) C(1) -79(2) . . .
O(27) Cs(1) O(24) C(12) 102(2) . . .
O(24) Cs(1) O(28) C(8) 145(2) . . .
O(24) Cs(1) O(28) C(9) -67(2) . . .
O(28) Cs(1) O(24) C(1) -128(2) . . .
O(28) Cs(1) O(24) C(12) 54(2) . . .
O(24) Cs(1) O(29) C(10) 154(2) . . .
O(24) Cs(1) O(29) C(11) -29.9(17) . . .
O(29) Cs(1) O(24) C(1) -158(2) . . .
O(29) Cs(1) O(24) C(12) 22.9(18) . . .
O(24) Cs(1) C(11) O(29) 138(2) . . .
O(24) Cs(1) C(11) C(12) -4.2(18) . . .
C(11) Cs(1) O(24) C(1) -177(2) . . .
C(11) Cs(1) O(24) C(12) 4.2(18) . . .
O(25) Cs(1) O(26) C(4) 23.4(14) . . .
O(25) Cs(1) O(26) C(5) -144(4) . . .
O(26) Cs(1) O(25) C(2) -175(2) . . .
O(26) Cs(1) O(25) C(3) -43.4(19) . . .
O(25) Cs(1) O(27) C(6) 52(2) . . .
O(25) Cs(1) O(27) C(7) -140(5) . . .
O(27) Cs(1) O(25) C(2) 160(2) . . .
O(27) Cs(1) O(25) C(3) -68(2) . . .
O(25) Cs(1) O(28) C(8) 91(2) . . .
O(25) Cs(1) O(28) C(9) -121(2) . . .
O(28) Cs(1) O(25) C(2) 110.8(19) . . .
O(28) Cs(1) O(25) C(3) -118.1(19) . . .
O(25) Cs(1) O(29) C(10) 129(2) . . .
O(25) Cs(1) O(29) C(11) -54.7(18) . . .
O(29) Cs(1) O(25) C(2) 56(2) . . .
O(29) Cs(1) O(25) C(3) -172.6(19) . . .
O(25) Cs(1) C(11) O(29) 128.5(17) . . .
O(25) Cs(1) C(11) C(12) -13(2) . . .
C(11) Cs(1) O(25) C(2) 37(2) . . .
C(11) Cs(1) O(25) C(3) 168(2) . . .
O(26) Cs(1) O(27) C(6) 21(2) . . .
O(26) Cs(1) O(27) C(7) -171(5) . . .
O(27) Cs(1) O(26) C(4) 168(2) . . .
O(27) Cs(1) O(26) C(5) 0(3) . . .
O(26) Cs(1) O(28) C(8) 34(2) . . .
O(26) Cs(1) O(28) C(9) -178(2) . . .
O(28) Cs(1) O(26) C(4) 146.5(15) . . .
O(28) Cs(1) O(26) C(5) -21(3) . . .
O(26) Cs(1) O(29) C(10) 65(2) . . .
O(26) Cs(1) O(29) C(11) -118.8(18) . . .
O(29) Cs(1) O(26) C(4) 109.1(16) . . .
O(29) Cs(1) O(26) C(5) -58(4) . . .
O(26) Cs(1) C(11) O(29) 85(2) . . .
O(26) Cs(1) C(11) C(12) -57(2) . . .
C(11) Cs(1) O(26) C(4) 76(2) . . .
C(11) Cs(1) O(26) C(5) -91(4) . . .
O(27) Cs(1) O(28) C(8) 15(2) . . .
O(27) Cs(1) O(28) C(9) 163(2) . . .
O(28) Cs(1) O(27) C(6) 174(3) . . .
O(28) Cs(1) O(27) C(7) -18(5) . . .
O(27) Cs(1) O(29) C(10) 26(2) . . .
O(27) Cs(1) O(29) C(11) -157.1(18) . . .
O(29) Cs(1) O(27) C(6) 161(2) . . .
O(29) Cs(1) O(27) C(7) -31(5) . . .
O(27) Cs(1) C(11) O(29) 27(2) . . .
O(27) Cs(1) C(11) C(12) -115(2) . . .
C(11) Cs(1) O(27) C(6) 150(2) . . .
C(11) Cs(1) O(27) C(7) -42(5) . . .
O(28) Cs(1) O(29) C(10) 14(2) . . .
O(28) Cs(1) O(29) C(11) -170(2) . . .
O(29) Cs(1) O(28) C(8) 179(2) . . .
O(29) Cs(1) O(28) C(9) -33(2) . . .
O(28) Cs(1) C(11) O(29) 8.2(16) . . .
O(28) Cs(1) C(11) C(12) -134(2) . . .
C(11) Cs(1) O(28) C(8) 175(2) . . .
C(11) Cs(1) O(28) C(9) -38(2) . . .
O(29) Cs(1) C(11) C(12) -142(3) . . .
C(11) Cs(1) O(29) C(10) -177(3) . . .
Cs(2) Cs(2) Cs(2) O(30) -21(2) 2_555 4_555 4_555
Cs(2) Cs(2) Cs(2) O(31) -100.2(6) 2_555 4_555 4_555
Cs(2) Cs(2) Cs(2) O(32) -146.7(6) 2_555 4_555 4_555
Cs(2) Cs(2) Cs(2) O(33) 114.9(8) 2_555 4_555 4_555
Cs(2) Cs(2) Cs(2) O(34) -143.2(8) 2_555 4_555 4_555
Cs(2) Cs(2) Cs(2) O(35) -5.9(9) 2_555 4_555 4_555
Cs(2) Cs(2) Cs(2) C(21) 118.8(7) 2_555 4_555 4_555
Cs(2) Cs(2) Cs(2) O(35) 159.7(8) 2_555 4_555 .
Cs(2) Cs(2) Cs(2) O(30) 145.9(11) 4_555 2_555 2_555
Cs(2) Cs(2) Cs(2) O(31) 102.9(7) 4_555 2_555 2_555
Cs(2) Cs(2) Cs(2) O(32) 46(2) 4_555 2_555 2_555
Cs(2) Cs(2) Cs(2) O(33) -117.8(8) 4_555 2_555 2_555
Cs(2) Cs(2) Cs(2) O(34) 6.9(10) 4_555 2_555 2_555
Cs(2) Cs(2) Cs(2) O(35) 142.7(8) 4_555 2_555 2_555
Cs(2) Cs(2) Cs(2) C(21) -122.3(7) 4_555 2_555 2_555
Cs(2) Cs(2) Cs(2) O(34) -160.1(8) 4_555 2_555 .
Cs(2) Cs(2) O(30) O(35) -34(5) 2_555 . .
Cs(2) Cs(2) O(30) C(13) 84(3) 2_555 . .
Cs(2) Cs(2) O(30) C(18) -89(5) 2_555 . 4_555
O(30) Cs(2) Cs(2) Cs(2) 38(2) . 2_555 4_555
O(30) Cs(2) Cs(2) O(30) -176(2) . 2_555 2_555
O(30) Cs(2) Cs(2) O(31) 141(2) . 2_555 2_555
O(30) Cs(2) Cs(2) O(32) 84(3) . 2_555 2_555
O(30) Cs(2) Cs(2) O(33) -80(2) . 2_555 2_555
O(30) Cs(2) Cs(2) O(34) 45(2) . 2_555 2_555
O(30) Cs(2) Cs(2) O(35) -179(2) . 2_555 2_555
O(30) Cs(2) Cs(2) C(21) -84(2) . 2_555 2_555
O(30) Cs(2) Cs(2) O(34) -122(2) . 2_555 .
Cs(2) Cs(2) O(31) C(14) -145(3) 2_555 . .
Cs(2) Cs(2) O(31) C(15) 36(4) 2_555 . .
O(31) Cs(2) Cs(2) Cs(2) 117.2(7) . 2_555 4_555
O(31) Cs(2) Cs(2) O(30) -96.9(13) . 2_555 2_555
O(31) Cs(2) Cs(2) O(31) -139.9(9) . 2_555 2_555
O(31) Cs(2) Cs(2) O(32) 163(2) . 2_555 2_555
O(31) Cs(2) Cs(2) O(33) -0.6(11) . 2_555 2_555
O(31) Cs(2) Cs(2) O(34) 124.1(12) . 2_555 2_555
O(31) Cs(2) Cs(2) O(35) -100.1(11) . 2_555 2_555
O(31) Cs(2) Cs(2) C(21) -5.1(10) . 2_555 2_555
O(31) Cs(2) Cs(2) O(34) -42.9(11) . 2_555 .
Cs(2) Cs(2) O(32) O(34) -5.7(17) 2_555 . .
Cs(2) Cs(2) O(32) C(16) -116(4) 2_555 . .
Cs(2) Cs(2) O(32) C(17) 38.4(17) 2_555 . .
O(32) Cs(2) Cs(2) Cs(2) 163.7(6) . 2_555 4_555
O(32) Cs(2) Cs(2) O(30) -50.4(13) . 2_555 2_555
O(32) Cs(2) Cs(2) O(31) -93.5(9) . 2_555 2_555
O(32) Cs(2) Cs(2) O(32) -150(2) . 2_555 2_555
O(32) Cs(2) Cs(2) O(33) 45.9(10) . 2_555 2_555
O(32) Cs(2) Cs(2) O(34) 170.6(12) . 2_555 2_555
O(32) Cs(2) Cs(2) O(35) -53.6(10) . 2_555 2_555
O(32) Cs(2) Cs(2) C(21) 41.3(9) . 2_555 2_555
O(32) Cs(2) Cs(2) O(34) 3.5(10) . 2_555 .
Cs(2) Cs(2) O(33) C(20) -72(3) 2_555 . .
Cs(2) Cs(2) O(33) C(21) -139(10) 2_555 . .
O(33) Cs(2) Cs(2) Cs(2) -97.9(8) . 2_555 4_555
O(33) Cs(2) Cs(2) O(30) 48.0(14) . 2_555 2_555
O(33) Cs(2) Cs(2) O(31) 4.9(11) . 2_555 2_555
O(33) Cs(2) Cs(2) O(32) -52(2) . 2_555 2_555
O(33) Cs(2) Cs(2) O(33) 144.3(12) . 2_555 2_555
O(33) Cs(2) Cs(2) O(34) -91.0(13) . 2_555 2_555
O(33) Cs(2) Cs(2) O(35) 44.8(12) . 2_555 2_555
O(33) Cs(2) Cs(2) C(21) 139.7(11) . 2_555 2_555
O(33) Cs(2) Cs(2) O(34) 101.9(12) . 2_555 .
Cs(2) Cs(2) O(34) O(32) 173(2) 2_555 . .
Cs(2) Cs(2) O(34) C(17) 123(2) 2_555 . .
O(34) Cs(2) Cs(2) Cs(2) 160.1(8) . 2_555 4_555
O(34) Cs(2) Cs(2) O(30) -54.0(14) . 2_555 2_555
O(34) Cs(2) Cs(2) O(31) -97.0(11) . 2_555 2_555
O(34) Cs(2) Cs(2) O(32) -154(2) . 2_555 2_555
O(34) Cs(2) Cs(2) O(33) 42.3(12) . 2_555 2_555
O(34) Cs(2) Cs(2) O(34) 167.0(13) . 2_555 2_555
O(34) Cs(2) Cs(2) O(35) -57.1(12) . 2_555 2_555
O(34) Cs(2) Cs(2) C(21) 37.8(11) . 2_555 2_555
Cs(2) Cs(2) O(34) Cs(2) 58.7(10) 2_555 4_555 4_555
Cs(2) Cs(2) O(34) O(32) 67(3) 2_555 4_555 4_555
Cs(2) Cs(2) O(34) C(17) 143(2) 2_555 4_555 4_555
O(34) Cs(2) Cs(2) Cs(2) -50.5(11) 4_555 2_555 4_555
O(34) Cs(2) Cs(2) O(30) 95.4(16) 4_555 2_555 2_555
O(34) Cs(2) Cs(2) O(31) 52.3(13) 4_555 2_555 2_555
O(34) Cs(2) Cs(2) O(32) -5(2) 4_555 2_555 2_555
O(34) Cs(2) Cs(2) O(33) -168.3(14) 4_555 2_555 2_555
O(34) Cs(2) Cs(2) O(34) -43.6(15) 4_555 2_555 2_555
O(34) Cs(2) Cs(2) O(35) 92.2(14) 4_555 2_555 2_555
O(34) Cs(2) Cs(2) C(21) -172.9(13) 4_555 2_555 2_555
O(34) Cs(2) Cs(2) O(34) 149.3(14) 4_555 2_555 .
Cs(2) Cs(2) O(35) Cs(2) -29.9(11) 2_555 . 4_555
Cs(2) Cs(2) O(35) O(30) 159(3) 2_555 . .
Cs(2) Cs(2) O(35) C(18) -161(2) 2_555 . 4_555
Cs(2) Cs(2) O(35) C(19) 88(3) 2_555 . 4_555
O(35) Cs(2) Cs(2) Cs(2) 22.9(9) . 2_555 4_555
O(35) Cs(2) Cs(2) O(30) 168.8(15) . 2_555 2_555
O(35) Cs(2) Cs(2) O(31) 125.7(11) . 2_555 2_555
O(35) Cs(2) Cs(2) O(32) 69(2) . 2_555 2_555
O(35) Cs(2) Cs(2) O(33) -94.9(12) . 2_555 2_555
O(35) Cs(2) Cs(2) O(34) 29.8(14) . 2_555 2_555
O(35) Cs(2) Cs(2) O(35) 165.6(12) . 2_555 2_555
O(35) Cs(2) Cs(2) C(21) -99.5(11) . 2_555 2_555
O(35) Cs(2) Cs(2) O(34) -137.3(13) . 2_555 .
Cs(2) Cs(2) O(35) O(30) -9(4) 2_555 2_555 2_555
Cs(2) Cs(2) O(35) C(18) -78(4) 2_555 2_555 .
Cs(2) Cs(2) O(35) C(19) 101(4) 2_555 2_555 .
O(35) Cs(2) Cs(2) Cs(2) -142.7(8) 2_555 2_555 4_555
O(35) Cs(2) Cs(2) O(30) 3.2(14) 2_555 2_555 2_555
O(35) Cs(2) Cs(2) O(31) -39.9(11) 2_555 2_555 2_555
O(35) Cs(2) Cs(2) O(32) -97(2) 2_555 2_555 2_555
O(35) Cs(2) Cs(2) O(33) 99.5(12) 2_555 2_555 2_555
O(35) Cs(2) Cs(2) O(34) -135.8(13) 2_555 2_555 2_555
O(35) Cs(2) Cs(2) C(21) 94.9(11) 2_555 2_555 2_555
O(35) Cs(2) Cs(2) O(34) 57.1(12) 2_555 2_555 .
Cs(2) Cs(2) C(21) O(33) 41(11) 2_555 . .
Cs(2) Cs(2) C(21) C(20) -57(3) 2_555 . .
Cs(2) Cs(2) C(21) C(22) 140(3) 2_555 . .
C(21) Cs(2) Cs(2) Cs(2) -101.9(7) . 2_555 4_555
C(21) Cs(2) Cs(2) O(30) 44.0(13) . 2_555 2_555
C(21) Cs(2) Cs(2) O(31) 1.0(10) . 2_555 2_555
C(21) Cs(2) Cs(2) O(32) -56(2) . 2_555 2_555
C(21) Cs(2) Cs(2) O(33) 140.3(11) . 2_555 2_555
C(21) Cs(2) Cs(2) O(34) -95.0(12) . 2_555 2_555
C(21) Cs(2) Cs(2) O(35) 40.9(11) . 2_555 2_555
C(21) Cs(2) Cs(2) C(21) 135.8(10) . 2_555 2_555
C(21) Cs(2) Cs(2) O(34) 98.0(11) . 2_555 .
Cs(2) Cs(2) O(30) O(35) 7(3) 4_555 . .
Cs(2) Cs(2) O(30) C(13) 125(3) 4_555 . .
Cs(2) Cs(2) O(30) C(18) -48(5) 4_555 . 4_555
O(30) Cs(2) Cs(2) Cs(2) -162.8(11) . 4_555 2_555
O(30) Cs(2) Cs(2) O(30) 176(2) . 4_555 4_555
O(30) Cs(2) Cs(2) O(31) 96.9(13) . 4_555 4_555
O(30) Cs(2) Cs(2) O(32) 50.4(13) . 4_555 4_555
O(30) Cs(2) Cs(2) O(33) -48.0(14) . 4_555 4_555
O(30) Cs(2) Cs(2) O(34) 54.0(14) . 4_555 4_555
O(30) Cs(2) Cs(2) O(35) -168.8(15) . 4_555 4_555
O(30) Cs(2) Cs(2) C(21) -44.0(13) . 4_555 4_555
O(30) Cs(2) Cs(2) O(35) -3.2(14) . 4_555 .
Cs(2) Cs(2) O(31) C(14) -43(4) 4_555 . .
Cs(2) Cs(2) O(31) C(15) 138(4) 4_555 . .
O(31) Cs(2) Cs(2) Cs(2) -119.8(6) . 4_555 2_555
O(31) Cs(2) Cs(2) O(30) -141(2) . 4_555 4_555
O(31) Cs(2) Cs(2) O(31) 139.9(9) . 4_555 4_555
O(31) Cs(2) Cs(2) O(32) 93.5(9) . 4_555 4_555
O(31) Cs(2) Cs(2) O(33) -4.9(11) . 4_555 4_555
O(31) Cs(2) Cs(2) O(34) 97.0(11) . 4_555 4_555
O(31) Cs(2) Cs(2) O(35) -125.7(11) . 4_555 4_555
O(31) Cs(2) Cs(2) C(21) -1.0(9) . 4_555 4_555
O(31) Cs(2) Cs(2) O(35) 39.9(10) . 4_555 .
Cs(2) Cs(2) O(32) O(34) 58(3) 4_555 . .
Cs(2) Cs(2) O(32) C(16) -52(5) 4_555 . .
Cs(2) Cs(2) O(32) C(17) 102(2) 4_555 . .
O(32) Cs(2) Cs(2) Cs(2) -63(2) . 4_555 2_555
O(32) Cs(2) Cs(2) O(30) -84(3) . 4_555 4_555
O(32) Cs(2) Cs(2) O(31) -163(2) . 4_555 4_555
O(32) Cs(2) Cs(2) O(32) 150(2) . 4_555 4_555
O(32) Cs(2) Cs(2) O(33) 52(2) . 4_555 4_555
O(32) Cs(2) Cs(2) O(34) 154(2) . 4_555 4_555
O(32) Cs(2) Cs(2) O(35) -69(2) . 4_555 4_555
O(32) Cs(2) Cs(2) C(21) 56(2) . 4_555 4_555
O(32) Cs(2) Cs(2) O(35) 97(2) . 4_555 .
Cs(2) Cs(2) O(33) C(20) -162(2) 4_555 . .
Cs(2) Cs(2) O(33) C(21) 130(10) 4_555 . .
O(33) Cs(2) Cs(2) Cs(2) 100.9(8) . 4_555 2_555
O(33) Cs(2) Cs(2) O(30) 80(2) . 4_555 4_555
O(33) Cs(2) Cs(2) O(31) 0.6(11) . 4_555 4_555
O(33) Cs(2) Cs(2) O(32) -45.9(10) . 4_555 4_555
O(33) Cs(2) Cs(2) O(33) -144.3(12) . 4_555 4_555
O(33) Cs(2) Cs(2) O(34) -42.3(12) . 4_555 4_555
O(33) Cs(2) Cs(2) O(35) 94.9(13) . 4_555 4_555
O(33) Cs(2) Cs(2) C(21) -140.3(11) . 4_555 4_555
O(33) Cs(2) Cs(2) O(35) -99.5(12) . 4_555 .
Cs(2) Cs(2) O(34) Cs(2) 30.3(12) 4_555 . 2_555
Cs(2) Cs(2) O(34) O(32) -156.7(14) 4_555 . .
Cs(2) Cs(2) O(34) C(17) 152.8(16) 4_555 . .
O(34) Cs(2) Cs(2) Cs(2) -23.8(10) . 4_555 2_555
O(34) Cs(2) Cs(2) O(30) -45(2) . 4_555 4_555
O(34) Cs(2) Cs(2) O(31) -124.1(12) . 4_555 4_555
O(34) Cs(2) Cs(2) O(32) -170.6(12) . 4_555 4_555
O(34) Cs(2) Cs(2) O(33) 91.0(13) . 4_555 4_555
O(34) Cs(2) Cs(2) O(34) -167.0(13) . 4_555 4_555
O(34) Cs(2) Cs(2) O(35) -29.8(14) . 4_555 4_555
O(34) Cs(2) Cs(2) C(21) 95.0(12) . 4_555 4_555
O(34) Cs(2) Cs(2) O(35) 135.8(13) . 4_555 .
Cs(2) Cs(2) O(34) O(32) 8(2) 4_555 4_555 4_555
Cs(2) Cs(2) O(34) C(17) 85(2) 4_555 4_555 4_555
O(34) Cs(2) Cs(2) Cs(2) 143.2(8) 4_555 4_555 2_555
O(34) Cs(2) Cs(2) O(30) 122(2) 4_555 4_555 4_555
O(34) Cs(2) Cs(2) O(31) 42.9(11) 4_555 4_555 4_555
O(34) Cs(2) Cs(2) O(32) -3.5(10) 4_555 4_555 4_555
O(34) Cs(2) Cs(2) O(33) -101.9(12) 4_555 4_555 4_555
O(34) Cs(2) Cs(2) O(35) 137.3(13) 4_555 4_555 4_555
O(34) Cs(2) Cs(2) C(21) -98.0(11) 4_555 4_555 4_555
O(34) Cs(2) Cs(2) O(35) -57.1(12) 4_555 4_555 .
Cs(2) Cs(2) O(35) O(30) -171(4) 4_555 . .
Cs(2) Cs(2) O(35) C(18) -131(3) 4_555 . 4_555
Cs(2) Cs(2) O(35) C(19) 118(3) 4_555 . 4_555
O(35) Cs(2) Cs(2) Cs(2) -159.7(8) . 4_555 2_555
O(35) Cs(2) Cs(2) O(30) 179.0(15) . 4_555 4_555
O(35) Cs(2) Cs(2) O(31) 100.1(11) . 4_555 4_555
O(35) Cs(2) Cs(2) O(32) 53.6(10) . 4_555 4_555
O(35) Cs(2) Cs(2) O(33) -44.8(12) . 4_555 4_555
O(35) Cs(2) Cs(2) O(34) 57.1(12) . 4_555 4_555
O(35) Cs(2) Cs(2) O(35) -165.6(13) . 4_555 4_555
O(35) Cs(2) Cs(2) C(21) -40.9(11) . 4_555 4_555
Cs(2) Cs(2) O(35) Cs(2) -62.0(10) 4_555 2_555 2_555
Cs(2) Cs(2) O(35) O(30) -71(4) 4_555 2_555 2_555
Cs(2) Cs(2) O(35) C(18) -140(4) 4_555 2_555 .
Cs(2) Cs(2) O(35) C(19) 39(4) 4_555 2_555 .
O(35) Cs(2) Cs(2) Cs(2) 54.8(12) 2_555 4_555 2_555
O(35) Cs(2) Cs(2) O(30) 33(2) 2_555 4_555 4_555
O(35) Cs(2) Cs(2) O(31) -45.5(14) 2_555 4_555 4_555
O(35) Cs(2) Cs(2) O(32) -92.0(14) 2_555 4_555 4_555
O(35) Cs(2) Cs(2) O(33) 169.7(15) 2_555 4_555 4_555
O(35) Cs(2) Cs(2) O(34) -88.4(15) 2_555 4_555 4_555
O(35) Cs(2) Cs(2) O(35) 48.9(15) 2_555 4_555 4_555
O(35) Cs(2) Cs(2) C(21) 173.6(14) 2_555 4_555 4_555
O(35) Cs(2) Cs(2) O(35) -145.5(15) 2_555 4_555 .
Cs(2) Cs(2) C(21) O(33) -50(11) 4_555 . .
Cs(2) Cs(2) C(21) C(20) -149(2) 4_555 . .
Cs(2) Cs(2) C(21) C(22) 48(3) 4_555 . .
C(21) Cs(2) Cs(2) Cs(2) 105.4(7) . 4_555 2_555
C(21) Cs(2) Cs(2) O(30) 84(2) . 4_555 4_555
C(21) Cs(2) Cs(2) O(31) 5.1(9) . 4_555 4_555
C(21) Cs(2) Cs(2) O(32) -41.3(9) . 4_555 4_555
C(21) Cs(2) Cs(2) O(33) -139.7(11) . 4_555 4_555
C(21) Cs(2) Cs(2) O(34) -37.8(11) . 4_555 4_555
C(21) Cs(2) Cs(2) O(35) 99.5(11) . 4_555 4_555
C(21) Cs(2) Cs(2) C(21) -135.8(9) . 4_555 4_555
C(21) Cs(2) Cs(2) O(35) -94.9(11) . 4_555 .
O(30) Cs(2) O(31) C(14) 5(4) . . .
O(30) Cs(2) O(31) C(15) -175(4) . . .
O(31) Cs(2) O(30) O(35) -127(4) . . .
O(31) Cs(2) O(30) C(13) -9(2) . . .
O(31) Cs(2) O(30) C(18) 177(4) . . 4_555
O(30) Cs(2) O(32) O(34) 151(2) . . .
O(30) Cs(2) O(32) C(16) 41(4) . . .
O(30) Cs(2) O(32) C(17) -164.8(19) . . .
O(32) Cs(2) O(30) O(35) -153(3) . . .
O(32) Cs(2) O(30) C(13) -35(3) . . .
O(32) Cs(2) O(30) C(18) 151(5) . . 4_555
O(30) Cs(2) O(33) C(20) 126(3) . . .
O(30) Cs(2) O(33) C(21) 59(11) . . .
O(33) Cs(2) O(30) O(35) 103(3) . . .
O(33) Cs(2) O(30) C(13) -139(3) . . .
O(33) Cs(2) O(30) C(18) 47(5) . . 4_555
O(30) Cs(2) O(34) Cs(2) 146.3(16) . . 2_555
O(30) Cs(2) O(34) O(32) -41(2) . . .
O(30) Cs(2) O(34) C(17) -91(2) . . .
O(34) Cs(2) O(30) O(35) -133(3) . . .
O(34) Cs(2) O(30) C(13) -15(4) . . .
O(34) Cs(2) O(30) C(18) 171(4) . . 4_555
O(30) Cs(2) O(34) Cs(2) -85.3(16) . 4_555 4_555
O(30) Cs(2) O(34) O(32) -77(3) . 4_555 4_555
O(30) Cs(2) O(34) C(17) -1(2) . 4_555 4_555
O(34) Cs(2) O(30) O(35) 80(3) 4_555 . .
O(34) Cs(2) O(30) C(13) -162(3) 4_555 . .
O(34) Cs(2) O(30) C(18) 24(4) 4_555 . 4_555
O(30) Cs(2) O(35) Cs(2) 171(4) . . 4_555
O(30) Cs(2) O(35) C(18) 40(4) . . 4_555
O(30) Cs(2) O(35) C(19) -71(4) . . 4_555
O(35) Cs(2) O(30) C(13) 118(5) . . .
O(35) Cs(2) O(30) C(18) -56(5) . . 4_555
O(30) Cs(2) O(35) Cs(2) 179.3(17) . 2_555 2_555
O(30) Cs(2) O(35) O(30) 170(4) . 2_555 2_555
O(30) Cs(2) O(35) C(18) 101(4) . 2_555 .
O(30) Cs(2) O(35) C(19) -80(4) . 2_555 .
O(35) Cs(2) O(30) O(35) 148(3) 2_555 . .
O(35) Cs(2) O(30) C(13) -94(3) 2_555 . .
O(35) Cs(2) O(30) C(18) 92(5) 2_555 . 4_555
O(30) Cs(2) C(21) O(33) -122(10) . . .
O(30) Cs(2) C(21) C(20) 140(3) . . .
O(30) Cs(2) C(21) C(22) -23(4) . . .
C(21) Cs(2) O(30) O(35) 108(3) . . .
C(21) Cs(2) O(30) C(13) -134(3) . . .
C(21) Cs(2) O(30) C(18) 52(5) . . 4_555
O(31) Cs(2) O(32) O(34) 124(2) . . .
O(31) Cs(2) O(32) C(16) 14(4) . . .
O(31) Cs(2) O(32) C(17) 168(2) . . .
O(32) Cs(2) O(31) C(14) 156(4) . . .
O(32) Cs(2) O(31) C(15) -24(4) . . .
O(31) Cs(2) O(33) C(20) 67(3) . . .
O(31) Cs(2) O(33) C(21) -0(11) . . .
O(33) Cs(2) O(31) C(14) 82(4) . . .
O(33) Cs(2) O(31) C(15) -98(4) . . .
O(31) Cs(2) O(34) Cs(2) 141.5(9) . . 2_555
O(31) Cs(2) O(34) O(32) -45.6(18) . . .
O(31) Cs(2) O(34) C(17) -96(2) . . .
O(34) Cs(2) O(31) C(14) -179(2) . . .
O(34) Cs(2) O(31) C(15) 1(4) . . .
O(31) Cs(2) O(34) Cs(2) -110.0(7) . 4_555 4_555
O(31) Cs(2) O(34) O(32) -102(2) . 4_555 4_555
O(31) Cs(2) O(34) C(17) -25(3) . 4_555 4_555
O(34) Cs(2) O(31) C(14) 26(4) 4_555 . .
O(34) Cs(2) O(31) C(15) -153(4) 4_555 . .
O(31) Cs(2) O(35) Cs(2) -142.5(9) . . 4_555
O(31) Cs(2) O(35) O(30) 46(3) . . .
O(31) Cs(2) O(35) C(18) 87(3) . . 4_555
O(31) Cs(2) O(35) C(19) -25(3) . . 4_555
O(35) Cs(2) O(31) C(14) -11(3) . . .
O(35) Cs(2) O(31) C(15) 169(4) . . .
O(31) Cs(2) O(35) Cs(2) 112.8(7) . 2_555 2_555
O(31) Cs(2) O(35) O(30) 104(4) . 2_555 2_555
O(31) Cs(2) O(35) C(18) 35(4) . 2_555 .
O(31) Cs(2) O(35) C(19) -146(3) . 2_555 .
O(35) Cs(2) O(31) C(14) 141(3) 2_555 . .
O(35) Cs(2) O(31) C(15) -38(4) 2_555 . .
O(31) Cs(2) C(21) O(33) 180(10) . . .
O(31) Cs(2) C(21) C(20) 82(3) . . .
O(31) Cs(2) C(21) C(22) -81(4) . . .
C(21) Cs(2) O(31) C(14) 82(4) . . .
C(21) Cs(2) O(31) C(15) -98(4) . . .
O(32) Cs(2) O(33) C(20) 13(3) . . .
O(32) Cs(2) O(33) C(21) -55(11) . . .
O(33) Cs(2) O(32) O(34) -105.6(19) . . .
O(33) Cs(2) O(32) C(16) 144(4) . . .
O(33) Cs(2) O(32) C(17) -62(2) . . .
O(32) Cs(2) O(34) Cs(2) -173(2) . . 2_555
O(32) Cs(2) O(34) C(17) -50(2) . . .
O(34) Cs(2) O(32) C(16) -110(5) . . .
O(34) Cs(2) O(32) C(17) 44.1(19) . . .
O(32) Cs(2) O(34) Cs(2) -169.4(9) . 4_555 4_555
O(32) Cs(2) O(34) O(32) -161(2) . 4_555 4_555
O(32) Cs(2) O(34) C(17) -85(3) . 4_555 4_555
O(34) Cs(2) O(32) O(34) -153.9(18) 4_555 . .
O(34) Cs(2) O(32) C(16) 96(4) 4_555 . .
O(34) Cs(2) O(32) C(17) -110(2) 4_555 . .
O(32) Cs(2) O(35) Cs(2) -156.5(8) . . 4_555
O(32) Cs(2) O(35) O(30) 32(4) . . .
O(32) Cs(2) O(35) C(18) 73(3) . . 4_555
O(32) Cs(2) O(35) C(19) -39(3) . . 4_555
O(35) Cs(2) O(32) O(34) 140.0(18) . . .
O(35) Cs(2) O(32) C(16) 30(5) . . .
O(35) Cs(2) O(32) C(17) -175.9(16) . . .
O(32) Cs(2) O(35) Cs(2) 97.9(10) . 2_555 2_555
O(32) Cs(2) O(35) O(30) 89(4) . 2_555 2_555
O(32) Cs(2) O(35) C(18) 20(4) . 2_555 .
O(32) Cs(2) O(35) C(19) -161(4) . 2_555 .
O(35) Cs(2) O(32) O(34) -73(2) 2_555 . .
O(35) Cs(2) O(32) C(16) 177(5) 2_555 . .
O(35) Cs(2) O(32) C(17) -29.0(18) 2_555 . .
O(32) Cs(2) C(21) O(33) 126(10) . . .
O(32) Cs(2) C(21) C(20) 28(3) . . .
O(32) Cs(2) C(21) C(22) -135(3) . . .
C(21) Cs(2) O(32) O(34) -110.4(19) . . .
C(21) Cs(2) O(32) C(16) 140(4) . . .
C(21) Cs(2) O(32) C(17) -66.3(19) . . .
O(33) Cs(2) O(34) Cs(2) -91.8(10) . . 2_555
O(33) Cs(2) O(34) O(32) 81(2) . . .
O(33) Cs(2) O(34) C(17) 31(2) . . .
O(34) Cs(2) O(33) C(20) -17(3) . . .
O(34) Cs(2) O(33) C(21) -85(10) . . .
O(33) Cs(2) O(34) Cs(2) 123.5(13) . 4_555 4_555
O(33) Cs(2) O(34) O(32) 131(3) . 4_555 4_555
O(33) Cs(2) O(34) C(17) -152(3) . 4_555 4_555
O(34) Cs(2) O(33) C(20) 148(3) 4_555 . .
O(34) Cs(2) O(33) C(21) 81(10) 4_555 . .
O(33) Cs(2) O(35) Cs(2) 90.4(10) . . 4_555
O(33) Cs(2) O(35) O(30) -81(3) . . .
O(33) Cs(2) O(35) C(18) -40(3) . . 4_555
O(33) Cs(2) O(35) C(19) -152(3) . . 4_555
O(35) Cs(2) O(33) C(20) 146(3) . . .
O(35) Cs(2) O(33) C(21) 78(11) . . .
O(33) Cs(2) O(35) Cs(2) -122.4(13) . 2_555 2_555
O(33) Cs(2) O(35) O(30) -131(4) . 2_555 2_555
O(33) Cs(2) O(35) C(18) 160(5) . 2_555 .
O(33) Cs(2) O(35) C(19) -22(3) . 2_555 .
O(35) Cs(2) O(33) C(20) -19(2) 2_555 . .
O(35) Cs(2) O(33) C(21) -87(10) 2_555 . .
O(33) Cs(2) C(21) C(20) -98(11) . . .
O(33) Cs(2) C(21) C(22) 99(11) . . .
C(21) Cs(2) O(33) C(20) 67(10) . . .
O(34) Cs(2) O(34) Cs(2) 159(2) . 4_555 4_555
O(34) Cs(2) O(34) O(32) 167(2) . 4_555 4_555
O(34) Cs(2) O(34) C(17) -117(3) . 4_555 4_555
O(34) Cs(2) O(34) Cs(2) -120(2) 4_555 . 2_555
O(34) Cs(2) O(34) O(32) 53(3) 4_555 . .
O(34) Cs(2) O(34) C(17) 2(3) 4_555 . .
O(34) Cs(2) O(35) Cs(2) -120.3(15) . . 4_555
O(34) Cs(2) O(35) O(30) 69(4) . . .
O(34) Cs(2) O(35) C(18) 109(3) . . 4_555
O(34) Cs(2) O(35) C(19) -3(4) . . 4_555
O(35) Cs(2) O(34) Cs(2) 119.5(16) . . 2_555
O(35) Cs(2) O(34) O(32) -68(2) . . .
O(35) Cs(2) O(34) C(17) -118(2) . . .
O(34) Cs(2) O(35) Cs(2) 59.9(10) . 2_555 2_555
O(34) Cs(2) O(35) O(30) 51(4) . 2_555 2_555
O(34) Cs(2) O(35) C(18) -18(4) . 2_555 .
O(34) Cs(2) O(35) C(19) 161(4) . 2_555 .
O(35) Cs(2) O(34) Cs(2) -89.8(13) 2_555 . 2_555
O(35) Cs(2) O(34) O(32) 83(2) 2_555 . .
O(35) Cs(2) O(34) C(17) 33(2) 2_555 . .
O(34) Cs(2) C(21) O(33) 97(10) . . .
O(34) Cs(2) C(21) C(20) -1(2) . . .
O(34) Cs(2) C(21) C(22) -164(3) . . .
C(21) Cs(2) O(34) Cs(2) -97.8(8) . . 2_555
C(21) Cs(2) O(34) O(32) 75.1(19) . . .
C(21) Cs(2) O(34) C(17) 25(2) . . .
O(34) Cs(2) O(35) Cs(2) 87.9(12) 4_555 . 4_555
O(34) Cs(2) O(35) O(30) -83(3) 4_555 . .
O(34) Cs(2) O(35) C(18) -43(3) 4_555 . 4_555
O(34) Cs(2) O(35) C(19) -154(4) 4_555 . 4_555
O(35) Cs(2) O(34) Cs(2) -59.7(11) . 4_555 4_555
O(35) Cs(2) O(34) O(32) -52(2) . 4_555 4_555
O(35) Cs(2) O(34) C(17) 25(2) . 4_555 4_555
O(34) Cs(2) O(35) Cs(2) -132.8(8) 4_555 2_555 2_555
O(34) Cs(2) O(35) O(30) -142(4) 4_555 2_555 2_555
O(34) Cs(2) O(35) C(18) 149(4) 4_555 2_555 .
O(34) Cs(2) O(35) C(19) -32(4) 4_555 2_555 .
O(35) Cs(2) O(34) Cs(2) 134.1(9) 2_555 4_555 4_555
O(35) Cs(2) O(34) O(32) 142(2) 2_555 4_555 4_555
O(35) Cs(2) O(34) C(17) -141(2) 2_555 4_555 4_555
O(34) Cs(2) C(21) O(33) -95(11) 4_555 . .
O(34) Cs(2) C(21) C(20) 167(3) 4_555 . .
O(34) Cs(2) C(21) C(22) 4(3) 4_555 . .
C(21) Cs(2) O(34) Cs(2) 130.7(12) . 4_555 4_555
C(21) Cs(2) O(34) O(32) 139(3) . 4_555 4_555
C(21) Cs(2) O(34) C(17) -145(3) . 4_555 4_555
O(35) Cs(2) O(35) Cs(2) -157(2) . 2_555 2_555
O(35) Cs(2) O(35) O(30) -166(3) . 2_555 2_555
O(35) Cs(2) O(35) C(18) 125(4) . 2_555 .
O(35) Cs(2) O(35) C(19) -56(5) . 2_555 .
O(35) Cs(2) O(35) Cs(2) 119(2) 2_555 . 4_555
O(35) Cs(2) O(35) O(30) -52(4) 2_555 . .
O(35) Cs(2) O(35) C(18) -12(4) 2_555 . 4_555
O(35) Cs(2) O(35) C(19) -123(3) 2_555 . 4_555
O(35) Cs(2) C(21) O(33) -103(10) . . .
O(35) Cs(2) C(21) C(20) 159(2) . . .
O(35) Cs(2) C(21) C(22) -4(3) . . .
C(21) Cs(2) O(35) Cs(2) 96.2(8) . . 4_555
C(21) Cs(2) O(35) O(30) -75(3) . . .
C(21) Cs(2) O(35) C(18) -35(3) . . 4_555
C(21) Cs(2) O(35) C(19) -146(3) . . 4_555
O(35) Cs(2) C(21) O(33) 89(11) 2_555 . .
O(35) Cs(2) C(21) C(20) -9(2) 2_555 . .
O(35) Cs(2) C(21) C(22) -172(4) 2_555 . .
C(21) Cs(2) O(35) Cs(2) -129.5(11) . 2_555 2_555
C(21) Cs(2) O(35) O(30) -139(4) . 2_555 2_555
C(21) Cs(2) O(35) C(18) 153(5) . 2_555 .
C(21) Cs(2) O(35) C(19) -29(3) . 2_555 .
O(3) Mo(1) O(2) Mo(2) -148.1(14) . . .
O(2) Mo(1) O(4) Mo(5) -100.0(13) . . 3_555
O(4) Mo(1) O(2) Mo(2) 110.0(15) . . .
O(2) Mo(1) O(5) Cs(1) -174.4(7) . . .
O(2) Mo(1) O(5) Mo(3) 50.3(11) . . .
O(5) Mo(1) O(2) Mo(2) -46.9(15) . . .
O(2) Mo(1) O(19) Cs(1) -112.2(11) . 3_555 .
O(2) Mo(1) O(19) Mo(7) 21.9(18) . 3_555 3_555
O(19) Mo(1) O(2) Mo(2) 35(2) 3_555 . .
O(2) Mo(1) O(23) O(22) 132.5(13) . 3_555 3_555
O(2) Mo(1) O(23) P(1) 131(2) . 3_555 .
O(23) Mo(1) O(2) Mo(2) 16.7(14) 3_555 . .
O(3) Mo(1) O(4) Mo(5) 156.3(12) . . 3_555
O(3) Mo(1) O(5) Cs(1) -70.1(6) . . .
O(3) Mo(1) O(5) Mo(3) 154.6(10) . . .
O(3) Mo(1) O(19) Cs(1) 70.5(6) . 3_555 .
O(3) Mo(1) O(19) Mo(7) -155.3(9) . 3_555 3_555
O(3) Mo(1) O(23) O(22) -178.9(17) . 3_555 3_555
O(3) Mo(1) O(23) P(1) 179.8(13) . 3_555 .
O(4) Mo(1) O(5) Cs(1) 108.1(15) . . .
O(4) Mo(1) O(5) Mo(3) -27(2) . . .
O(5) Mo(1) O(4) Mo(5) -22(2) . . 3_555
O(4) Mo(1) O(19) Cs(1) 172.8(5) . 3_555 .
O(4) Mo(1) O(19) Mo(7) -53.1(9) . 3_555 3_555
O(19) Mo(1) O(4) Mo(5) 54.3(12) 3_555 . 3_555
O(4) Mo(1) O(23) O(22) 47.7(10) . 3_555 3_555
O(4) Mo(1) O(23) P(1) 46.4(18) . 3_555 .
O(23) Mo(1) O(4) Mo(5) -38.2(13) 3_555 . 3_555
O(5) Mo(1) O(19) Cs(1) -30.2(5) . 3_555 .
O(5) Mo(1) O(19) Mo(7) 103.9(10) . 3_555 3_555
O(19) Mo(1) O(5) Cs(1) 31.9(5) 3_555 . .
O(19) Mo(1) O(5) Mo(3) -103.4(10) 3_555 . .
O(5) Mo(1) O(23) O(22) -125.2(11) . 3_555 3_555
O(5) Mo(1) O(23) P(1) -126.5(19) . 3_555 .
O(23) Mo(1) O(5) Cs(1) 126.0(7) 3_555 . .
O(23) Mo(1) O(5) Mo(3) -9.3(10) 3_555 . .
O(19) Mo(1) O(23) O(22) -39.6(10) 3_555 3_555 3_555
O(19) Mo(1) O(23) P(1) -40.9(18) 3_555 3_555 .
O(23) Mo(1) O(19) Cs(1) -96.5(7) 3_555 3_555 .
O(23) Mo(1) O(19) Mo(7) 37.7(11) 3_555 3_555 3_555
O(1) Mo(2) O(2) Mo(1) 148.1(13) . . .
O(1) Mo(2) O(2) Mo(1) 148.1(13) . 3_555 3_555
O(1) Mo(2) O(17) Mo(3) -149.3(13) . . .
O(1) Mo(2) O(17) Mo(3) -149.3(12) . 3_555 3_555
O(2) Mo(2) O(2) Mo(1) -32(2) . 3_555 3_555
O(2) Mo(2) O(2) Mo(1) -32(2) 3_555 . .
O(2) Mo(2) O(17) Mo(3) -45.2(15) . . .
O(17) Mo(2) O(2) Mo(1) 45.0(15) . . .
O(2) Mo(2) O(17) Mo(3) 107.8(15) . 3_555 3_555
O(17) Mo(2) O(2) Mo(1) -110.0(15) 3_555 . .
O(2) Mo(2) O(17) Mo(3) 107.8(15) 3_555 . .
O(17) Mo(2) O(2) Mo(1) -110.0(15) . 3_555 3_555
O(2) Mo(2) O(17) Mo(3) -45.2(14) 3_555 3_555 3_555
O(17) Mo(2) O(2) Mo(1) 45.0(15) 3_555 3_555 3_555
O(17) Mo(2) O(17) Mo(3) 31(2) . 3_555 3_555
O(17) Mo(2) O(17) Mo(3) 31(2) 3_555 . .
O(6) Mo(3) O(5) Cs(1) 64.3(5) . . .
O(6) Mo(3) O(5) Mo(1) -158.2(10) . . .
O(5) Mo(3) O(7) Cs(1) 36.7(6) . . .
O(5) Mo(3) O(7) Mo(4) -102.8(14) . . .
O(7) Mo(3) O(5) Cs(1) -34.7(5) . . .
O(7) Mo(3) O(5) Mo(1) 102.8(11) . . .
O(5) Mo(3) O(8) Mo(5) 27(2) . . .
O(8) Mo(3) O(5) Cs(1) -113.8(14) . . .
O(8) Mo(3) O(5) Mo(1) 24(2) . . .
O(5) Mo(3) O(17) Mo(2) 48.4(14) . . .
O(17) Mo(3) O(5) Cs(1) 171.1(5) . . .
O(17) Mo(3) O(5) Mo(1) -51.5(11) . . .
O(6) Mo(3) O(7) Cs(1) -66.6(6) . . .
O(6) Mo(3) O(7) Mo(4) 153.9(13) . . .
O(6) Mo(3) O(8) Mo(5) -150.8(13) . . .
O(6) Mo(3) O(17) Mo(2) 152.2(13) . . .
O(7) Mo(3) O(8) Mo(5) -52.1(13) . . .
O(8) Mo(3) O(7) Cs(1) -165.7(7) . . .
O(8) Mo(3) O(7) Mo(4) 54.8(14) . . .
O(7) Mo(3) O(17) Mo(2) -38(2) . . .
O(17) Mo(3) O(7) Cs(1) 123.4(12) . . .
O(17) Mo(3) O(7) Mo(4) -16(2) . . .
O(8) Mo(3) O(17) Mo(2) -109.5(15) . . .
O(17) Mo(3) O(8) Mo(5) 103.4(14) . . .
O(7) Mo(4) O(9) Mo(5) 55.2(13) . . .
O(9) Mo(4) O(7) Cs(1) 163.8(7) . . .
O(9) Mo(4) O(7) Mo(3) -56.0(14) . . .
O(10) Mo(4) O(7) Cs(1) 65.1(6) . . .
O(10) Mo(4) O(7) Mo(3) -154.7(12) . . .
O(7) Mo(4) O(11) Cs(1) 38.0(5) . . .
O(7) Mo(4) O(11) Mo(7) -102.9(14) . . 3_555
O(11) Mo(4) O(7) Cs(1) -39.4(5) . . .
O(11) Mo(4) O(7) Mo(3) 100.8(13) . . .
O(7) Mo(4) O(13) Mo(6) 25(2) . . .
O(13) Mo(4) O(7) Cs(1) -118.2(16) . . .
O(13) Mo(4) O(7) Mo(3) 22(2) . . .
O(10) Mo(4) O(9) Mo(5) 159.3(13) . . .
O(9) Mo(4) O(11) Cs(1) 112.0(13) . . .
O(9) Mo(4) O(11) Mo(7) -29(2) . . 3_555
O(11) Mo(4) O(9) Mo(5) -19(2) . . .
O(9) Mo(4) O(13) Mo(6) 102.3(14) . . .
O(13) Mo(4) O(9) Mo(5) -102.0(14) . . .
O(10) Mo(4) O(11) Cs(1) -66.5(6) . . .
O(10) Mo(4) O(11) Mo(7) 152.6(13) . . 3_555
O(10) Mo(4) O(13) Mo(6) -158.4(13) . . .
O(11) Mo(4) O(13) Mo(6) -53.8(14) . . .
O(13) Mo(4) O(11) Cs(1) -164.9(6) . . .
O(13) Mo(4) O(11) Mo(7) 54.2(14) . . 3_555
O(4) Mo(5) O(8) Mo(3) -103.8(13) 3_555 . .
O(8) Mo(5) O(4) Mo(1) 102.6(13) . 3_555 3_555
O(4) Mo(5) O(9) Mo(4) 21(2) 3_555 . .
O(9) Mo(5) O(4) Mo(1) 25(2) . 3_555 3_555
O(4) Mo(5) O(12) Mo(7) 49.8(11) 3_555 . .
O(12) Mo(5) O(4) Mo(1) -53.0(12) . 3_555 3_555
O(18) Mo(5) O(4) Mo(1) -157.4(12) . 3_555 3_555
O(4) Mo(5) O(21) P(1) -44.3(14) 3_555 . .
O(21) Mo(5) O(4) Mo(1) 39.6(13) . 3_555 3_555
O(8) Mo(5) O(9) Mo(4) -56.5(14) . . .
O(9) Mo(5) O(8) Mo(3) 52.6(14) . . .
O(8) Mo(5) O(12) Mo(7) -29(2) . . .
O(12) Mo(5) O(8) Mo(3) -25(2) . . .
O(18) Mo(5) O(8) Mo(3) 155.1(13) . . .
O(8) Mo(5) O(21) P(1) -129.7(16) . . .
O(21) Mo(5) O(8) Mo(3) -8.2(11) . . .
O(9) Mo(5) O(12) Mo(7) -106.5(13) . . .
O(12) Mo(5) O(9) Mo(4) 99.2(14) . . .
O(18) Mo(5) O(9) Mo(4) -156.4(13) . . .
O(9) Mo(5) O(21) P(1) 129.2(16) . . .
O(21) Mo(5) O(9) Mo(4) 4.8(12) . . .
O(18) Mo(5) O(12) Mo(7) 150.9(11) . . .
O(12) Mo(5) O(21) P(1) 43.2(14) . . .
O(21) Mo(5) O(12) Mo(7) -43.9(12) . . .
O(18) Mo(5) O(21) P(1) -176.6(12) . . .
O(13) Mo(6) O(13) Mo(4) -23(2) . 3_555 3_555
O(13) Mo(6) O(13) Mo(4) -23(2) 3_555 . .
O(14) Mo(6) O(13) Mo(4) 156.8(12) . . .
O(13) Mo(6) O(15) Mo(7) 101.1(16) . . .
O(15) Mo(6) O(13) Mo(4) -98.5(14) . . .
O(13) Mo(6) O(15) Mo(7) -57.7(15) . 3_555 3_555
O(15) Mo(6) O(13) Mo(4) 53.1(14) 3_555 . .
O(14) Mo(6) O(13) Mo(4) 156.8(12) . 3_555 3_555
O(13) Mo(6) O(15) Mo(7) -57.7(16) 3_555 . .
O(15) Mo(6) O(13) Mo(4) 53.1(14) . 3_555 3_555
O(13) Mo(6) O(15) Mo(7) 101.1(16) 3_555 3_555 3_555
O(15) Mo(6) O(13) Mo(4) -98.5(14) 3_555 3_555 3_555
O(14) Mo(6) O(15) Mo(7) -157.6(14) . . .
O(14) Mo(6) O(15) Mo(7) -157.6(14) . 3_555 3_555
O(15) Mo(6) O(15) Mo(7) 22(2) . 3_555 3_555
O(15) Mo(6) O(15) Mo(7) 22(2) 3_555 . .
O(11) Mo(7) O(12) Mo(5) 32(2) 3_555 . .
O(12) Mo(7) O(11) Cs(1) -117.6(12) . 3_555 3_555
O(12) Mo(7) O(11) Mo(4) 22(2) . 3_555 3_555
O(11) Mo(7) O(15) Mo(6) 55.6(16) 3_555 . .
O(15) Mo(7) O(11) Cs(1) 170.1(7) . 3_555 3_555
O(15) Mo(7) O(11) Mo(4) -50.6(14) . 3_555 3_555
O(16) Mo(7) O(11) Cs(1) 67.6(6) . 3_555 3_555
O(16) Mo(7) O(11) Mo(4) -153.1(13) . 3_555 3_555
O(11) Mo(7) O(19) Cs(1) 32.6(5) 3_555 . 3_555
O(11) Mo(7) O(19) Mo(1) -102.1(9) 3_555 . 3_555
O(19) Mo(7) O(11) Cs(1) -34.7(5) . 3_555 3_555
O(19) Mo(7) O(11) Mo(4) 104.7(14) . 3_555 3_555
O(11) Mo(7) O(20) P(1) 124.4(14) 3_555 . .
O(11) Mo(7) O(20) O(22) 125.5(10) 3_555 . .
O(20) Mo(7) O(11) Cs(1) -130.5(7) . 3_555 3_555
O(20) Mo(7) O(11) Mo(4) 8.9(12) . 3_555 3_555
O(12) Mo(7) O(15) Mo(6) -100.5(16) . . .
O(15) Mo(7) O(12) Mo(5) 104.1(12) . . .
O(16) Mo(7) O(12) Mo(5) -152.7(11) . . .
O(12) Mo(7) O(19) Cs(1) -172.4(5) . . 3_555
O(12) Mo(7) O(19) Mo(1) 53.0(9) . . 3_555
O(19) Mo(7) O(12) Mo(5) -50.3(11) . . .
O(12) Mo(7) O(20) P(1) -50.1(13) . . .
O(12) Mo(7) O(20) O(22) -49.0(8) . . .
O(20) Mo(7) O(12) Mo(5) 44.1(12) . . .
O(16) Mo(7) O(15) Mo(6) 159.3(15) . . .
O(15) Mo(7) O(19) Cs(1) 105.4(12) . . 3_555
O(15) Mo(7) O(19) Mo(1) -29.2(18) . . 3_555
O(19) Mo(7) O(15) Mo(6) -18(2) . . .
O(15) Mo(7) O(20) P(1) -137.2(16) . . .
O(15) Mo(7) O(20) O(22) -136.0(11) . . .
O(20) Mo(7) O(15) Mo(6) -8.6(14) . . .
O(16) Mo(7) O(19) Cs(1) -72.0(6) . . 3_555
O(16) Mo(7) O(19) Mo(1) 153.4(9) . . 3_555
O(16) Mo(7) O(20) P(1) -174.0(14) . . .
O(16) Mo(7) O(20) O(22) -172.9(17) . . .
O(19) Mo(7) O(20) P(1) 38.7(13) . . .
O(19) Mo(7) O(20) O(22) 39.8(9) . . .
O(20) Mo(7) O(19) Cs(1) 97.1(5) . . 3_555
O(20) Mo(7) O(19) Mo(1) -37.5(10) . . 3_555
O(20) P(1) O(20) Mo(7) 130.4(16) . 3_555 3_555
O(20) P(1) O(20) O(22) 129.1(12) . 3_555 3_555
O(20) P(1) O(20) Mo(7) 130.4(16) 3_555 . .
O(20) P(1) O(20) O(22) 129.1(12) 3_555 . .
O(20) P(1) O(21) Mo(5) -57.2(15) . . .
O(21) P(1) O(20) Mo(7) 61.8(14) . . .
O(21) P(1) O(20) O(22) 60.5(10) . . .
O(20) P(1) O(21) Mo(5) -121.4(14) . 3_555 3_555
O(21) P(1) O(20) Mo(7) -117.2(14) 3_555 . .
O(21) P(1) O(20) O(22) -118.4(10) 3_555 . .
O(20) P(1) O(22) O(23) -127.1(14) . . .
O(22) P(1) O(20) Mo(7) 1.3(10) . . .
O(20) P(1) O(22) O(20) -52.4(12) . 3_555 3_555
O(20) P(1) O(22) O(23) -179.5(8) . 3_555 3_555
O(22) P(1) O(20) Mo(7) -179.5(8) 3_555 . .
O(22) P(1) O(20) O(22) 179.2(9) 3_555 . .
O(20) P(1) O(23) Mo(1) 52(2) . . 3_555
O(20) P(1) O(23) O(22) 50.2(13) . . .
O(23) P(1) O(20) Mo(7) -49.4(18) . . .
O(23) P(1) O(20) O(22) -50.7(14) . . .
O(20) P(1) O(23) Mo(1) 40(47) . 3_555 .
O(20) P(1) O(23) O(22) 39(44) . 3_555 3_555
O(23) P(1) O(20) Mo(7) 142(43) 3_555 . .
O(23) P(1) O(20) O(22) 141(46) 3_555 . .
O(20) P(1) O(21) Mo(5) -121.4(14) 3_555 . .
O(21) P(1) O(20) Mo(7) -117.2(14) . 3_555 3_555
O(21) P(1) O(20) O(22) -118.4(10) . 3_555 3_555
O(20) P(1) O(21) Mo(5) -57.2(15) 3_555 3_555 3_555
O(21) P(1) O(20) Mo(7) 61.8(14) 3_555 3_555 3_555
O(21) P(1) O(20) O(22) 60.5(10) 3_555 3_555 3_555
O(20) P(1) O(22) O(20) -52.4(12) 3_555 . .
O(20) P(1) O(22) O(23) -179.5(13) 3_555 . .
O(22) P(1) O(20) Mo(7) -179.5(10) . 3_555 3_555
O(22) P(1) O(20) O(22) 179.2(9) . 3_555 3_555
O(20) P(1) O(22) O(23) -127.1(14) 3_555 3_555 3_555
O(22) P(1) O(20) Mo(7) 1.3(10) 3_555 3_555 3_555
O(20) P(1) O(23) Mo(1) 40(79) 3_555 . 3_555
O(20) P(1) O(23) O(22) 39(78) 3_555 . .
O(23) P(1) O(20) Mo(7) 142(77) . 3_555 3_555
O(23) P(1) O(20) O(22) 141(78) . 3_555 3_555
O(20) P(1) O(23) Mo(1) 52(2) 3_555 3_555 .
O(20) P(1) O(23) O(22) 50.2(13) 3_555 3_555 3_555
O(23) P(1) O(20) Mo(7) -49.4(18) 3_555 3_555 3_555
O(23) P(1) O(20) O(22) -50.7(15) 3_555 3_555 3_555
O(21) P(1) O(21) Mo(5) 91(25) . 3_555 3_555
O(21) P(1) O(21) Mo(5) 91(25) 3_555 . .
O(21) P(1) O(22) O(20) -117.7(12) . . .
O(21) P(1) O(22) O(23) 115.3(14) . . .
O(22) P(1) O(21) Mo(5) -0.7(7) . . .
O(21) P(1) O(22) O(20) 64.3(12) . 3_555 3_555
O(21) P(1) O(22) O(23) -62.7(14) . 3_555 3_555
O(22) P(1) O(21) Mo(5) -178.8(11) 3_555 . .
O(21) P(1) O(23) Mo(1) -60.6(17) . . 3_555
O(21) P(1) O(23) O(22) -62.0(10) . . .
O(23) P(1) O(21) Mo(5) 57.8(15) . . .
O(21) P(1) O(23) Mo(1) 120.5(17) . 3_555 .
O(21) P(1) O(23) O(22) 119.1(10) . 3_555 3_555
O(23) P(1) O(21) Mo(5) 123.6(15) 3_555 . .
O(21) P(1) O(22) O(20) 64.3(12) 3_555 . .
O(21) P(1) O(22) O(23) -62.7(14) 3_555 . .
O(22) P(1) O(21) Mo(5) -178.8(11) . 3_555 3_555
O(21) P(1) O(22) O(20) -117.7(12) 3_555 3_555 3_555
O(21) P(1) O(22) O(23) 115.3(14) 3_555 3_555 3_555
O(22) P(1) O(21) Mo(5) -0.7(7) 3_555 3_555 3_555
O(21) P(1) O(23) Mo(1) 120.5(17) 3_555 . 3_555
O(21) P(1) O(23) O(22) 119.1(10) 3_555 . .
O(23) P(1) O(21) Mo(5) 123.6(15) . 3_555 3_555
O(21) P(1) O(23) Mo(1) -60.6(17) 3_555 3_555 .
O(21) P(1) O(23) O(22) -62.0(10) 3_555 3_555 3_555
O(23) P(1) O(21) Mo(5) 57.8(15) 3_555 3_555 3_555
O(22) P(1) O(22) O(20) -26(27) . 3_555 3_555
O(22) P(1) O(22) O(23) -153(27) . 3_555 3_555
O(22) P(1) O(22) O(20) -26(27) 3_555 . .
O(22) P(1) O(22) O(23) -153(27) 3_555 . .
O(22) P(1) O(23) Mo(1) 1.4(13) . . 3_555
O(23) P(1) O(22) O(20) 127.1(14) . . .
O(22) P(1) O(23) Mo(1) -179.4(9) . 3_555 .
O(22) P(1) O(23) O(22) 179.1(9) . 3_555 3_555
O(23) P(1) O(22) O(20) -179.5(8) 3_555 . .
O(23) P(1) O(22) O(23) 53.5(15) 3_555 . .
O(22) P(1) O(23) Mo(1) -179.4(12) 3_555 . 3_555
O(22) P(1) O(23) O(22) 179.1(9) 3_555 . .
O(23) P(1) O(22) O(20) -179.5(13) . 3_555 3_555
O(23) P(1) O(22) O(23) 53.5(15) . 3_555 3_555
O(22) P(1) O(23) Mo(1) 1.4(13) 3_555 3_555 .
O(23) P(1) O(22) O(20) 127.1(14) 3_555 3_555 3_555
O(23) P(1) O(23) Mo(1) -129(2) . 3_555 .
O(23) P(1) O(23) O(22) -130.0(15) . 3_555 3_555
O(23) P(1) O(23) Mo(1) -129(2) 3_555 . 3_555
O(23) P(1) O(23) O(22) -130.0(15) 3_555 . .
Mo(7) O(20) O(22) P(1) -178.9(9) . . .
Mo(7) O(20) O(22) O(23) -135.5(10) . . .
P(1) O(20) O(22) O(23) 43.4(9) . . .
P(1) O(22) O(23) Mo(1) -178.8(10) . . 3_555
O(20) O(22) O(23) Mo(1) 137.5(10) . . 3_555
O(20) O(22) O(23) P(1) -43.7(10) . . .
Cs(1) O(24) C(1) C(2) -20(5) . . .
Cs(1) O(24) C(12) C(11) -8(3) . . .
C(1) O(24) C(12) C(11) 174(4) . . .
C(12) O(24) C(1) C(2) 158(4) . . .
Cs(1) O(25) C(2) C(1) -47(3) . . .
Cs(1) O(25) C(3) C(4) 53(2) . . .
C(2) O(25) C(3) C(4) -175(2) . . .
C(3) O(25) C(2) C(1) -175(2) . . .
Cs(1) O(26) C(4) C(3) -13(3) . . .
Cs(1) O(26) C(5) C(6) -31(7) . . .
C(4) O(26) C(5) C(6) 166(4) . . .
C(5) O(26) C(4) C(3) 153(4) . . .
Cs(1) O(27) C(6) C(5) -47(4) . . .
Cs(1) O(27) C(7) C(8) 20(10) . . .
C(6) O(27) C(7) C(8) -173(6) . . .
C(7) O(27) C(6) C(5) 146(6) . . .
Cs(1) O(28) C(8) C(7) -18(7) . . .
Cs(1) O(28) C(9) C(10) 85(5) . . .
C(8) O(28) C(9) C(10) -150(4) . . .
C(9) O(28) C(8) C(7) -140(7) . . .
Cs(1) O(29) C(10) C(9) 25(5) . . .
Cs(1) O(29) C(11) C(12) 72(4) . . .
C(10) O(29) C(11) Cs(1) 175(5) . . .
C(10) O(29) C(11) C(12) -113(6) . . .
C(11) O(29) C(10) C(9) -149(5) . . .
Cs(2) O(30) O(35) Cs(2) -9(4) . . 4_555
Cs(2) O(30) O(35) C(18) -130(4) . . 4_555
Cs(2) O(30) O(35) C(19) 120(3) . . 4_555
Cs(2) O(30) C(13) C(14) 22(7) . . .
Cs(2) O(30) C(13) C(19) -118(3) . . 4_555
Cs(2) O(30) C(18) C(17) -39(6) . 4_555 4_555
Cs(2) O(30) C(18) O(35) 76(5) . 4_555 .
O(35) O(30) C(13) C(14) 129(7) . . .
O(35) O(30) C(13) C(19) -12(4) . . 4_555
C(13) O(30) O(35) Cs(2) -107(4) . . .
C(13) O(30) O(35) Cs(2) -116(4) . . 4_555
C(13) O(30) O(35) C(18) 124(5) . . 4_555
C(13) O(30) O(35) C(19) 14(5) . . 4_555
O(35) O(30) C(18) C(17) -115(4) . 4_555 4_555
C(18) O(30) O(35) Cs(2) 130(4) 4_555 . .
C(18) O(30) O(35) Cs(2) 121(4) 4_555 . 4_555
C(18) O(30) O(35) C(19) -110(4) 4_555 . 4_555
C(13) O(30) C(18) C(17) 149(5) . 4_555 4_555
C(13) O(30) C(18) O(35) -96(7) . 4_555 .
C(18) O(30) C(13) C(14) -164(7) 4_555 . .
C(18) O(30) C(13) C(19) 55(7) 4_555 . 4_555
Cs(2) O(31) C(14) C(13) 3(6) . . .
Cs(2) O(31) C(15) C(16) 25(6) . . .
C(14) O(31) C(15) C(16) -155(4) . . .
C(15) O(31) C(14) C(13) -178(5) . . .
Cs(2) O(32) O(34) Cs(2) 8(2) . . 2_555
Cs(2) O(32) O(34) C(17) 120(2) . . .
Cs(2) O(32) C(16) C(15) -11(7) . . .
Cs(2) O(32) C(17) O(34) -66(2) . . .
Cs(2) O(32) C(17) C(18) 43(2) . . .
O(34) O(32) C(16) C(15) -105(5) . . .
C(16) O(32) O(34) Cs(2) 116(4) . . .
C(16) O(32) O(34) Cs(2) 124(4) . . 2_555
C(16) O(32) O(34) C(17) -124(5) . . .
O(34) O(32) C(17) C(18) 109(3) . . .
C(17) O(32) O(34) Cs(2) -120(2) . . .
C(17) O(32) O(34) Cs(2) -112(3) . . 2_555
C(16) O(32) C(17) O(34) 84(6) . . .
C(16) O(32) C(17) C(18) -167(5) . . .
C(17) O(32) C(16) C(15) -159(3) . . .
Cs(2) O(33) C(20) C(19) 56(4) . . .
Cs(2) O(33) C(20) C(21) -144(6) . . .
Cs(2) O(33) C(21) C(20) 88(10) . . .
Cs(2) O(33) C(21) C(22) -85(10) . . .
C(20) O(33) C(21) Cs(2) -88(10) . . .
C(20) O(33) C(21) C(22) -173(6) . . .
C(21) O(33) C(20) C(19) -159(6) . . .
Cs(2) O(34) C(17) O(32) 53.4(17) . . .
Cs(2) O(34) C(17) C(18) -51(2) . . .
Cs(2) O(34) C(17) O(32) 117(2) 2_555 . .
Cs(2) O(34) C(17) C(18) 13(3) 2_555 . .
O(32) O(34) C(17) C(18) -104(2) . . .
Cs(2) O(35) C(18) O(30) -43(3) . 4_555 .
Cs(2) O(35) C(18) C(17) 62(4) . 4_555 4_555
Cs(2) O(35) C(19) C(20) -124(3) . 4_555 4_555
Cs(2) O(35) C(19) C(13) 45(3) . 4_555 .
Cs(2) O(35) C(18) O(30) -103(5) 4_555 4_555 .
Cs(2) O(35) C(18) C(17) 2(5) 4_555 4_555 4_555
Cs(2) O(35) C(19) C(20) -54(4) 4_555 4_555 4_555
Cs(2) O(35) C(19) C(13) 115(3) 4_555 4_555 .
O(30) O(35) C(18) C(17) 105(5) . 4_555 4_555
O(30) O(35) C(19) C(20) -180(3) . 4_555 4_555
O(30) O(35) C(19) C(13) -10(4) . 4_555 .
C(18) O(35) C(19) C(20) 127(4) 4_555 4_555 4_555
C(18) O(35) C(19) C(13) -64(4) 4_555 4_555 .
C(19) O(35) C(18) O(30) 76(5) 4_555 4_555 .
C(19) O(35) C(18) C(17) -179(3) 4_555 4_555 4_555
O(24) C(1) C(2) O(25) 49(5) . . .
O(25) C(3) C(4) O(26) -29(4) . . .
O(26) C(5) C(6) O(27) 53(6) . . .
O(27) C(7) C(8) O(28) 0(12) . . .
O(28) C(9) C(10) O(29) -77(5) . . .
Cs(1) C(11) C(12) O(24) 6(2) . . .
O(29) C(11) C(12) O(24) -55(5) . . .
O(30) C(13) C(14) O(31) -20(9) . . .
O(30) C(13) C(19) O(35) 9(3) . 4_555 .
O(30) C(13) C(19) C(20) 131(23) . 4_555 4_555
C(14) C(13) C(19) O(35) -127(7) . 4_555 .
C(14) C(13) C(19) C(20) -5(23) . 4_555 4_555
C(19) C(13) C(14) O(31) 92(7) 4_555 . .
O(31) C(15) C(16) O(32) -4(7) . . .
O(32) C(17) C(18) O(30) -108(4) . . 2_555
O(32) C(17) C(18) O(35) -32(5) . . 2_555
O(34) C(17) C(18) O(30) -32(5) . . 2_555
O(34) C(17) C(18) O(35) 45(5) . . 2_555
O(35) C(19) C(20) O(33) -61(4) 2_555 . .
O(35) C(19) C(20) C(21) -71(6) 2_555 . .
C(13) C(19) C(20) O(33) 60(20) 2_555 . .
C(13) C(19) C(20) C(21) 51(22) 2_555 . .
O(33) C(20) C(21) Cs(2) 25(4) . . .
O(33) C(20) C(21) C(22) 164(14) . . .
C(19) C(20) C(21) Cs(2) 49(5) . . .
C(19) C(20) C(21) O(33) 25(8) . . .
C(19) C(20) C(21) C(22) -172(9) . . .
